data_7001285
loop_
_publ_author_name
'Cooke, Michael W.'
'Santoni, Marie-Pierre'
'Hanan, Garry S.'
'Proust, Anna'
'Hasenknopf, Bernold'

_publ_section_title
;
 A divergent strategy for covalently-tethered (tpy)2Ru(ii) systems
 based on Rh2(N,N&#x2032;-diphenylbenzamidinates)4
;
_journal_issue 19
_journal_name_full 'Dalton Transactions'
_journal_page_first 3671
_journal_page_last 3673
_journal_paper_doi 10.1039/b904011k
_journal_year 2009
_chemical_compound_source 'Synthesized by the authors. See text'
_chemical_formula_moiety 'C128 H96 N12 Rh2'
_chemical_formula_sum 'C128 H96 N12 Rh2'
_chemical_formula_weight 2007.99
_chemical_name_systematic
;
?
;
_space_group_IT_number 14
_symmetry_cell_setting monoclinic
_symmetry_space_group_name_Hall '-P 2ybc'
_symmetry_space_group_name_H-M 'P 1 21/c 1'
_atom_sites_solution_hydrogens geom
_atom_sites_solution_primary direct
_atom_sites_solution_secondary difmap
_audit_creation_method SHELXL-97
_cell_angle_alpha 90
_cell_angle_beta 91.898(1)
_cell_angle_gamma 90
_cell_formula_units_Z 4
_cell_length_a 18.8013(3)
_cell_length_b 30.6803(6)
_cell_length_c 18.4655(3)
_cell_measurement_reflns_used 16734
_cell_measurement_temperature 100
_cell_measurement_theta_max 68.65
_cell_measurement_theta_min 2.88
_cell_volume 10645.6(3)
_computing_cell_refinement 'SAINT V7.34A (Bruker AXS, 2006b)'
_computing_data_collection 'APEX2 v2.1-0 (Bruker AXS, 2006a)'
_computing_data_reduction 'SAINT V7.34A (Bruker AXS, 2006b)'
_computing_molecular_graphics 'SHELXTL v6.12 (Bruker AXS, 2001)'
_computing_publication_material 'UdMX (Maris, 2004)'
_computing_structure_refinement 'SHELXL97 (Sheldrick, 2008)'
_computing_structure_solution 'SHELXS97 (Sheldrick, 2008)'
_diffrn_ambient_temperature 100
_diffrn_detector_area_resol_mean 8.3
_diffrn_measured_fraction_theta_full 0.970
_diffrn_measured_fraction_theta_max 0.970
_diffrn_measurement_device_type 'Bruker Microstar'
_diffrn_measurement_method \w
_diffrn_radiation_monochromator 'Helios optics'
_diffrn_radiation_source 'Rotating Anode'
_diffrn_radiation_type CuK\a
_diffrn_radiation_wavelength 1.54178
_diffrn_reflns_av_R_equivalents 0.068
_diffrn_reflns_av_sigmaI/netI 0.0557
_diffrn_reflns_limit_h_max 18
_diffrn_reflns_limit_h_min -20
_diffrn_reflns_limit_k_max 36
_diffrn_reflns_limit_k_min -36
_diffrn_reflns_limit_l_max 22
_diffrn_reflns_limit_l_min -22
_diffrn_reflns_number 146134
_diffrn_reflns_theta_full 68.97
_diffrn_reflns_theta_max 68.97
_diffrn_reflns_theta_min 2.35
_diffrn_standards_decay_% 2.36
_diffrn_standards_number 202
_exptl_absorpt_coefficient_mu 2.940
_exptl_absorpt_correction_T_max 0.5891
_exptl_absorpt_correction_T_min 0.4269
_exptl_absorpt_correction_type multi-scan
_exptl_absorpt_process_details 'Sadabs (Sheldrick, 1996)'
_exptl_crystal_colour Colorless
_exptl_crystal_density_diffrn 1.253
_exptl_crystal_density_method 'not measured'
_exptl_crystal_description block
_exptl_crystal_F_000 4152
_exptl_crystal_size_max 0.33
_exptl_crystal_size_mid 0.24
_exptl_crystal_size_min 0.18
_refine_diff_density_max 1.991
_refine_diff_density_min -0.724
_refine_diff_density_rms 0.086
_refine_ls_extinction_method none
_refine_ls_goodness_of_fit_ref 0.927
_refine_ls_hydrogen_treatment constr
_refine_ls_matrix_type full
_refine_ls_number_parameters 1213
_refine_ls_number_reflns 19211
_refine_ls_number_restraints 11
_refine_ls_restrained_S_all 0.928
_refine_ls_R_factor_all 0.0704
_refine_ls_R_factor_gt 0.0521
_refine_ls_shift/su_max 0.003
_refine_ls_shift/su_mean 0.000
_refine_ls_structure_factor_coef Fsqd
_refine_ls_weighting_details 'calc w=1/[\s^2^(Fo^2^)+(0.0943P)^2^] where P=(Fo^2^+2Fc^2^)/3'
_refine_ls_weighting_scheme calc
_refine_ls_wR_factor_gt 0.1379
_refine_ls_wR_factor_ref 0.1462
_reflns_number_gt 13193
_reflns_number_total 19211
_reflns_threshold_expression I>2\s(I)
_cod_data_source_file b904011k.txt
_cod_data_source_block gar106
_cod_depositor_comments
;
The following automatic conversions were performed:
'_symmetry_cell_setting' value 'Monoclinic' changed to 'monoclinic'
according to '/home/saulius/struct/CIF-dictionaries/cif_core.dic'
dictionary named 'cif_core.dic' version 2.4.1 from
2010-06-29.

'_geom_angle_publ_flag' value 'Y' changed to 'y' according to
'/home/saulius/struct/CIF-dictionaries/cif_core.dic' dictionary named
'cif_core.dic' version 2.4.1 from 2010-06-29 (240
times).

'_geom_bond_publ_flag' value 'Y' changed to 'y' according to
'/home/saulius/struct/CIF-dictionaries/cif_core.dic' dictionary named
'cif_core.dic' version 2.4.1 from 2010-06-29 (165 times).

Automatic conversion script
Id: cif_fix_enum 1527 2010-12-29 10:47:43Z saulius 
;
_cod_original_sg_symbol_H-M P21/c
_cod_database_code 7001285

loop_
_symmetry_equiv_pos_as_xyz
'x, y, z'
'-x, y+1/2, -z+1/2'
'-x, -y, -z'
'x, -y-1/2, z-1/2'

loop_
_atom_site_label
_atom_site_type_symbol
_atom_site_fract_x
_atom_site_fract_y
_atom_site_fract_z
_atom_site_U_iso_or_equiv
_atom_site_adp_type
_atom_site_occupancy
_atom_site_symmetry_multiplicity
_atom_site_calc_flag
_atom_site_refinement_flags
_atom_site_disorder_assembly
_atom_site_disorder_group
Rh1 Rh 0.313797(15) 0.478167(9) 0.754331(16) 0.03137(9) Uani 1 1 d . . .
Rh2 Rh 0.222776(15) 0.529205(9) 0.719510(16) 0.03404(9) Uani 1 1 d . . .
N1 N 0.33446(17) 0.51829(10) 0.84253(18) 0.0349(7) Uani 1 1 d . . .
N2 N 0.22763(17) 0.55369(10) 0.82269(18) 0.0363(8) Uani 1 1 d . . .
N3 N 0.23972(17) 0.44563(10) 0.81194(18) 0.0365(8) Uani 1 1 d . . .
N4 N 0.15009(18) 0.48339(11) 0.7528(2) 0.0411(8) Uani 1 1 d . . .
N5 N 0.28541(17) 0.44278(10) 0.66284(17) 0.0348(7) Uani 1 1 d . . .
N6 N 0.22143(19) 0.50127(10) 0.61902(18) 0.0396(8) Uani 1 1 d . . .
N7 N 0.38278(16) 0.51305(10) 0.69483(17) 0.0327(7) Uani 1 1 d . . .
N8 N 0.30410(17) 0.57097(10) 0.68995(18) 0.0344(7) Uani 1 1 d U . .
N9 N 0.31377(18) 0.61829(11) 1.14788(19) 0.0406(8) Uani 1 1 d . . .
N10 N -0.0275(2) 0.34459(13) 0.9432(2) 0.0546(10) Uani 1 1 d . . .
N11 N 0.1835(2) 0.37741(13) 0.3394(2) 0.0532(10) Uani 1 1 d U . .
N12 N 0.57755(18) 0.67067(10) 0.57228(19) 0.0390(8) Uani 1 1 d . . .
C1 C 0.2846(2) 0.54531(12) 0.8650(2) 0.0346(9) Uani 1 1 d . . .
C2 C 0.2911(2) 0.56562(13) 0.9379(2) 0.0358(9) Uani 1 1 d . . .
C3 C 0.2783(2) 0.60989(13) 0.9490(2) 0.0386(9) Uani 1 1 d . . .
H3 H 0.2640 0.6277 0.9090 0.046 Uiso 1 1 calc R . .
C4 C 0.2858(2) 0.62839(13) 1.0168(2) 0.0393(9) Uani 1 1 d . . .
H4 H 0.2778 0.6587 1.0233 0.047 Uiso 1 1 calc R . .
C5 C 0.3055(2) 0.60224(13) 1.0759(2) 0.0377(9) Uani 1 1 d . . .
C6 C 0.3140(2) 0.55772(13) 1.0663(2) 0.0404(10) Uani 1 1 d . . .
H6 H 0.3240 0.5395 1.1070 0.048 Uiso 1 1 calc R . .
C7 C 0.3082(2) 0.53984(13) 0.9983(2) 0.0397(10) Uani 1 1 d . . .
H7 H 0.3159 0.5095 0.9922 0.048 Uiso 1 1 calc R . .
C8 C 0.4059(2) 0.52213(12) 0.8700(2) 0.0347(9) Uani 1 1 d . . .
C9 C 0.4404(2) 0.56207(13) 0.8709(2) 0.0398(10) Uani 1 1 d . . .
H9 H 0.4152 0.5877 0.8564 0.048 Uiso 1 1 calc R . .
C10 C 0.5119(2) 0.56473(14) 0.8928(2) 0.0450(10) Uani 1 1 d . . .
H10 H 0.5354 0.5922 0.8932 0.054 Uiso 1 1 calc R . .
C11 C 0.5486(2) 0.52801(15) 0.9140(3) 0.0475(11) Uani 1 1 d . . .
H11 H 0.5973 0.5300 0.9289 0.057 Uiso 1 1 calc R . .
C12 C 0.5145(2) 0.48829(15) 0.9134(2) 0.0466(11) Uani 1 1 d . . .
H12 H 0.5399 0.4628 0.9278 0.056 Uiso 1 1 calc R . .
C13 C 0.4433(2) 0.48531(14) 0.8919(2) 0.0419(10) Uani 1 1 d . . .
H13 H 0.4200 0.4578 0.8923 0.050 Uiso 1 1 calc R . .
C14 C 0.1624(2) 0.56803(14) 0.8513(2) 0.0436(10) Uani 1 1 d . . .
C15 C 0.1304(2) 0.54507(15) 0.9062(3) 0.0509(11) Uani 1 1 d . . .
H15 H 0.1548 0.5213 0.9286 0.061 Uiso 1 1 calc R . .
C16 C 0.0629(3) 0.55639(19) 0.9287(3) 0.0637(14) Uani 1 1 d . . .
H16 H 0.0418 0.5403 0.9664 0.076 Uiso 1 1 calc R . .
C17 C 0.0269(3) 0.59026(19) 0.8973(3) 0.0685(15) Uani 1 1 d U . .
H17 H -0.0193 0.5976 0.9126 0.082 Uiso 1 1 calc R . .
C18 C 0.0579(3) 0.61405(17) 0.8429(3) 0.0646(14) Uani 1 1 d U . .
H18 H 0.0327 0.6378 0.8213 0.078 Uiso 1 1 calc R . .
C19 C 0.1265(3) 0.60347(15) 0.8191(3) 0.0540(12) Uani 1 1 d . . .
H19 H 0.1478 0.6200 0.7821 0.065 Uiso 1 1 calc R . .
C20 C 0.1703(2) 0.45152(13) 0.7971(2) 0.0387(9) Uani 1 1 d . . .
C21 C 0.1169(2) 0.42265(13) 0.8315(2) 0.0399(10) Uani 1 1 d . . .
C22 C 0.1264(2) 0.37726(13) 0.8340(2) 0.0407(10) Uani 1 1 d . . .
H22 H 0.1660 0.3644 0.8115 0.049 Uiso 1 1 calc R . .
C23 C 0.0786(2) 0.35130(14) 0.8689(2) 0.0454(10) Uani 1 1 d . . .
H23 H 0.0855 0.3206 0.8701 0.055 Uiso 1 1 calc R . .
C24 C 0.0210(2) 0.36905(15) 0.9020(3) 0.0488(11) Uani 1 1 d . . .
C25 C 0.0105(3) 0.41408(15) 0.8998(3) 0.0542(12) Uani 1 1 d . . .
H25 H -0.0290 0.4267 0.9229 0.065 Uiso 1 1 calc R . .
C26 C 0.0578(2) 0.44024(15) 0.8638(3) 0.0493(11) Uani 1 1 d . . .
H26 H 0.0496 0.4708 0.8612 0.059 Uiso 1 1 calc R . .
C27 C 0.2662(2) 0.42274(13) 0.8736(2) 0.0394(10) Uani 1 1 d . . .
C28 C 0.3223(2) 0.39394(14) 0.8641(3) 0.0489(11) Uani 1 1 d . . .
H28 H 0.3378 0.3880 0.8167 0.059 Uiso 1 1 calc R . .
C29 C 0.3560(3) 0.37366(16) 0.9240(3) 0.0591(14) Uani 1 1 d . . .
H29 H 0.3945 0.3541 0.9172 0.071 Uiso 1 1 calc R . .
C30 C 0.3330(3) 0.38222(17) 0.9929(3) 0.0608(14) Uani 1 1 d . . .
H30 H 0.3555 0.3685 1.0337 0.073 Uiso 1 1 calc R . .
C31 C 0.2781(3) 0.41033(16) 1.0022(3) 0.0584(13) Uani 1 1 d . . .
H31 H 0.2629 0.4162 1.0497 0.070 Uiso 1 1 calc R . .
C32 C 0.2438(2) 0.43071(14) 0.9433(3) 0.0492(11) Uani 1 1 d . . .
H32 H 0.2051 0.4500 0.9508 0.059 Uiso 1 1 calc R . .
C33 C 0.0812(2) 0.48287(14) 0.7176(3) 0.0448(11) Uani 1 1 d . . .
C34 C 0.0368(3) 0.51948(16) 0.7230(3) 0.0599(14) Uani 1 1 d . . .
H34 H 0.0515 0.5435 0.7523 0.072 Uiso 1 1 calc R . .
C35 C -0.0286(3) 0.52051(18) 0.6856(4) 0.0771(18) Uani 1 1 d . . .
H35 H -0.0591 0.5450 0.6902 0.092 Uiso 1 1 calc R . .
C36 C -0.0496(3) 0.48561(18) 0.6413(3) 0.0681(16) Uani 1 1 d . . .
H36 H -0.0933 0.4869 0.6139 0.082 Uiso 1 1 calc R . .
C37 C -0.0066(3) 0.44920(16) 0.6375(3) 0.0549(12) Uani 1 1 d . . .
H37 H -0.0215 0.4250 0.6087 0.066 Uiso 1 1 calc R . .
C38 C 0.0580(2) 0.44769(15) 0.6753(2) 0.0458(11) Uani 1 1 d . . .
H38 H 0.0869 0.4224 0.6724 0.055 Uiso 1 1 calc R . .
C39 C 0.2473(2) 0.46147(12) 0.6099(2) 0.0370(9) Uani 1 1 d . . .
C40 C 0.2316(2) 0.43782(12) 0.5403(2) 0.0361(9) Uani 1 1 d U . .
C41 C 0.1615(2) 0.43892(13) 0.5113(2) 0.0405(10) Uani 1 1 d . . .
H41 H 0.1255 0.4541 0.5360 0.049 Uiso 1 1 calc R . .
C42 C 0.1451(2) 0.41786(13) 0.4467(2) 0.0416(10) Uani 1 1 d . . .
H42 H 0.0974 0.4178 0.4282 0.050 Uiso 1 1 calc R . .
C43 C 0.1970(2) 0.39689(13) 0.4087(2) 0.0405(10) Uani 1 1 d . . .
C44 C 0.2666(2) 0.39675(14) 0.4368(2) 0.0447(10) Uani 1 1 d . . .
H44 H 0.3029 0.3829 0.4107 0.054 Uiso 1 1 calc R . .
C45 C 0.2834(2) 0.41666(13) 0.5027(2) 0.0417(10) Uani 1 1 d U . .
H45 H 0.3309 0.4157 0.5219 0.050 Uiso 1 1 calc R . .
C46 C 0.2949(2) 0.39643(12) 0.6666(2) 0.0343(9) Uani 1 1 d . . .
C47 C 0.3628(2) 0.37947(13) 0.6722(2) 0.0438(10) Uani 1 1 d . . .
H47 H 0.4027 0.3984 0.6699 0.053 Uiso 1 1 calc R . .
C48 C 0.3732(2) 0.33505(13) 0.6814(2) 0.0460(11) Uani 1 1 d . . .
H48 H 0.4202 0.3237 0.6850 0.055 Uiso 1 1 calc R . .
C49 C 0.3160(3) 0.30745(13) 0.6852(2) 0.0456(11) Uani 1 1 d . . .
H49 H 0.3233 0.2771 0.6923 0.055 Uiso 1 1 calc R . .
C50 C 0.2479(3) 0.32401(13) 0.6785(3) 0.0485(11) Uani 1 1 d . . .
H50 H 0.2082 0.3049 0.6804 0.058 Uiso 1 1 calc R . .
C51 C 0.2368(2) 0.36861(13) 0.6692(2) 0.0397(9) Uani 1 1 d . . .
H51 H 0.1898 0.3799 0.6647 0.048 Uiso 1 1 calc R . .
C52 C 0.2025(3) 0.53008(13) 0.5620(3) 0.0495(12) Uani 1 1 d . . .
C53 C 0.2492(3) 0.53959(17) 0.5087(3) 0.0612(14) Uani 1 1 d . . .
H53 H 0.2931 0.5244 0.5070 0.073 Uiso 1 1 calc R . .
C54 C 0.2323(3) 0.5718(2) 0.4561(4) 0.086(2) Uani 1 1 d U . .
H54 H 0.2639 0.5785 0.4186 0.103 Uiso 1 1 calc R . .
C55 C 0.1670(3) 0.59352(19) 0.4616(4) 0.0804(19) Uani 1 1 d U . .
H55 H 0.1555 0.6162 0.4282 0.097 Uiso 1 1 calc R . .
C56 C 0.1198(3) 0.58323(16) 0.5129(3) 0.0678(15) Uani 1 1 d U . .
H56 H 0.0750 0.5975 0.5138 0.081 Uiso 1 1 calc R . .
C57 C 0.1377(3) 0.55212(14) 0.5631(3) 0.0563(13) Uani 1 1 d . . .
H57 H 0.1052 0.5453 0.5997 0.068 Uiso 1 1 calc R . .
C58 C 0.3681(2) 0.55443(12) 0.6773(2) 0.0352(9) Uani 1 1 d U . .
C59 C 0.4243(2) 0.58203(12) 0.6458(2) 0.0354(9) Uani 1 1 d . . .
C60 C 0.4928(2) 0.58253(12) 0.6783(2) 0.0377(9) Uani 1 1 d . . .
H60 H 0.5042 0.5632 0.7171 0.045 Uiso 1 1 calc R . .
C61 C 0.5439(2) 0.61095(12) 0.6544(2) 0.0390(9) Uani 1 1 d . . .
H61 H 0.5900 0.6110 0.6770 0.047 Uiso 1 1 calc R . .
C62 C 0.5287(2) 0.63954(12) 0.5977(2) 0.0369(9) Uani 1 1 d . . .
C63 C 0.4628(2) 0.63619(12) 0.5614(2) 0.0369(9) Uani 1 1 d . . .
H63 H 0.4538 0.6532 0.5191 0.044 Uiso 1 1 calc R . .
C64 C 0.4104(2) 0.60875(12) 0.5856(2) 0.0356(9) Uani 1 1 d . . .
H64 H 0.3650 0.6080 0.5614 0.043 Uiso 1 1 calc R . .
C65 C 0.4388(2) 0.48934(12) 0.6636(2) 0.0356(9) Uani 1 1 d . . .
C66 C 0.4895(2) 0.46896(14) 0.7084(2) 0.0448(10) Uani 1 1 d . . .
H66 H 0.4891 0.4734 0.7593 0.054 Uiso 1 1 calc R . .
C67 C 0.5408(3) 0.44206(15) 0.6793(3) 0.0545(12) Uani 1 1 d . . .
H67 H 0.5752 0.4284 0.7105 0.065 Uiso 1 1 calc R . .
C68 C 0.5422(3) 0.43499(15) 0.6053(3) 0.0525(12) Uani 1 1 d . . .
H68 H 0.5772 0.4165 0.5858 0.063 Uiso 1 1 calc R . .
C69 C 0.4919(3) 0.45522(13) 0.5601(3) 0.0480(11) Uani 1 1 d . . .
H69 H 0.4924 0.4506 0.5092 0.058 Uiso 1 1 calc R . .
C70 C 0.4407(2) 0.48228(13) 0.5889(2) 0.0412(10) Uani 1 1 d . . .
H70 H 0.4067 0.4961 0.5575 0.049 Uiso 1 1 calc R . .
C71 C 0.2928(2) 0.61636(12) 0.6995(2) 0.0383(9) Uani 1 1 d . . .
C72 C 0.2312(2) 0.63522(14) 0.6692(3) 0.0486(11) Uani 1 1 d . . .
H72 H 0.1998 0.6183 0.6394 0.058 Uiso 1 1 calc R . .
C73 C 0.2156(3) 0.67859(14) 0.6826(3) 0.0558(13) Uani 1 1 d . . .
H73 H 0.1732 0.6909 0.6619 0.067 Uiso 1 1 calc R . .
C74 C 0.2600(2) 0.70410(14) 0.7247(3) 0.0487(11) Uani 1 1 d . . .
H74 H 0.2485 0.7337 0.7338 0.058 Uiso 1 1 calc R . .
C75 C 0.3223(2) 0.68580(14) 0.7540(2) 0.0468(11) Uani 1 1 d . . .
H75 H 0.3541 0.7032 0.7826 0.056 Uiso 1 1 calc R . .
C76 C 0.3382(2) 0.64234(12) 0.7417(2) 0.0386(9) Uani 1 1 d . . .
H76 H 0.3807 0.6302 0.7624 0.046 Uiso 1 1 calc R . .
C77 C 0.3547(2) 0.65092(13) 1.1644(2) 0.0383(9) Uani 1 1 d . . .
C78 C 0.3572(2) 0.66484(12) 1.2423(2) 0.0390(9) Uani 1 1 d . . .
C79 C 0.2984(3) 0.65948(16) 1.2838(3) 0.0564(13) Uani 1 1 d . . .
H79 H 0.2561 0.6479 1.2620 0.068 Uiso 1 1 calc R . .
C80 C 0.2994(3) 0.67047(16) 1.3560(3) 0.0596(13) Uani 1 1 d . . .
H80 H 0.2579 0.6670 1.3835 0.071 Uiso 1 1 calc R . .
C81 C 0.3623(3) 0.68693(15) 1.3886(3) 0.0512(12) Uani 1 1 d . . .
H81 H 0.3642 0.6942 1.4386 0.061 Uiso 1 1 calc R . .
C82 C 0.4207(3) 0.69236(16) 1.3478(3) 0.0532(12) Uani 1 1 d . . .
H82 H 0.4634 0.7034 1.3697 0.064 Uiso 1 1 calc R . .
C83 C 0.4185(2) 0.68190(15) 1.2745(2) 0.0479(11) Uani 1 1 d . . .
H83 H 0.4593 0.6865 1.2465 0.058 Uiso 1 1 calc R . .
C84 C 0.3992(2) 0.67567(13) 1.1130(2) 0.0374(9) Uani 1 1 d . . .
C85 C 0.4422(2) 0.65461(15) 1.0642(2) 0.0450(10) Uani 1 1 d . . .
H85 H 0.4445 0.6237 1.0634 0.054 Uiso 1 1 calc R . .
C86 C 0.4819(2) 0.67888(16) 1.0165(3) 0.0515(11) Uani 1 1 d . . .
H86 H 0.5104 0.6643 0.9825 0.062 Uiso 1 1 calc R . .
C87 C 0.4804(3) 0.72378(16) 1.0180(3) 0.0561(13) Uani 1 1 d . . .
H87 H 0.5081 0.7401 0.9855 0.067 Uiso 1 1 calc R . .
C88 C 0.4386(3) 0.74470(15) 1.0668(3) 0.0549(12) Uani 1 1 d . . .
H88 H 0.4375 0.7756 1.0679 0.066 Uiso 1 1 calc R . .
C89 C 0.3980(2) 0.72111(14) 1.1145(2) 0.0452(10) Uani 1 1 d . . .
H89 H 0.3695 0.7359 1.1482 0.054 Uiso 1 1 calc R . .
C90 C -0.0749(2) 0.32062(13) 0.9129(3) 0.0428(10) Uani 1 1 d . . .
C91 C -0.0825(2) 0.31481(16) 0.8331(3) 0.0501(11) Uani 1 1 d . . .
C92 C -0.0716(3) 0.27511(19) 0.8006(3) 0.0609(13) Uani 1 1 d U . .
H92 H -0.0599 0.2503 0.8295 0.073 Uiso 1 1 calc R . .
C93 C -0.0778(3) 0.2711(3) 0.7255(4) 0.092(2) Uani 1 1 d U . .
H93 H -0.0709 0.2438 0.7025 0.111 Uiso 1 1 calc R . .
C94 C -0.0947(4) 0.3091(4) 0.6840(4) 0.113(3) Uani 1 1 d . . .
H94 H -0.0993 0.3074 0.6327 0.135 Uiso 1 1 calc R . .
C95 C -0.1040(4) 0.3467(3) 0.7174(5) 0.119(3) Uani 1 1 d . . .
H95 H -0.1151 0.3718 0.6894 0.143 Uiso 1 1 calc R . .
C96 C -0.0981(3) 0.3503(2) 0.7904(4) 0.084(2) Uani 1 1 d . . .
H96 H -0.1048 0.3780 0.8124 0.101 Uiso 1 1 calc R . .
C97 C -0.1258(2) 0.29825(13) 0.9611(3) 0.0446(10) Uani 1 1 d . . .
C98 C -0.1226(2) 0.30659(16) 1.0351(3) 0.0527(12) Uani 1 1 d . . .
H98 H -0.0856 0.3245 1.0547 0.063 Uiso 1 1 calc R . .
C99 C -0.1718(3) 0.28946(17) 1.0805(3) 0.0589(13) Uani 1 1 d . . .
H99 H -0.1697 0.2964 1.1306 0.071 Uiso 1 1 calc R . .
C100 C -0.2231(3) 0.26285(16) 1.0537(3) 0.0584(13) Uani 1 1 d U . .
H100 H -0.2568 0.2508 1.0853 0.070 Uiso 1 1 calc R . .
C101 C -0.2274(2) 0.25278(15) 0.9807(3) 0.0568(13) Uani 1 1 d U . .
H101 H -0.2627 0.2331 0.9627 0.068 Uiso 1 1 calc R . .
C102 C -0.1801(2) 0.27153(14) 0.9339(3) 0.0494(11) Uani 1 1 d . . .
H102 H -0.1847 0.2661 0.8833 0.059 Uiso 1 1 calc R . .
C103 C 0.1361(3) 0.35092(17) 0.3260(3) 0.0591(13) Uani 1 1 d DU . .
C104 C 0.1249(3) 0.3345(2) 0.2482(3) 0.0738(5) Uani 1 1 d D . .
C105 C 0.1453(3) 0.3620(2) 0.1931(3) 0.0738(5) Uani 1 1 d . . .
H105 H 0.1682 0.3889 0.2040 0.089 Uiso 1 1 calc R . .
C106 C 0.1314(3) 0.3491(2) 0.1192(3) 0.0738(5) Uani 1 1 d . . .
H106 H 0.1439 0.3674 0.0801 0.089 Uiso 1 1 calc R . .
C107 C 0.1000(3) 0.3100(2) 0.1072(3) 0.0738(5) Uani 1 1 d . . .
H107 H 0.0900 0.3011 0.0586 0.089 Uiso 1 1 calc R . .
C108 C 0.0820(3) 0.2827(2) 0.1622(3) 0.0738(5) Uani 1 1 d . . .
H108 H 0.0622 0.2549 0.1513 0.089 Uiso 1 1 calc R . .
C109 C 0.0923(3) 0.2954(2) 0.2341(3) 0.0738(5) Uani 1 1 d . . .
H109 H 0.0772 0.2774 0.2725 0.089 Uiso 1 1 calc R . .
C110 C 0.0887(3) 0.3313(2) 0.3832(3) 0.0738(5) Uani 1 1 d DU . .
C111 C 0.1226(3) 0.3101(2) 0.4411(3) 0.0738(5) Uani 1 1 d . . .
H111 H 0.1730 0.3077 0.4438 0.089 Uiso 1 1 calc R . .
C112 C 0.0813(3) 0.2924(2) 0.4952(3) 0.0738(5) Uani 1 1 d . . .
H112 H 0.1044 0.2782 0.5353 0.089 Uiso 1 1 calc R . .
C113 C 0.0105(3) 0.2947(2) 0.4923(3) 0.0738(5) Uani 1 1 d . . .
H113 H -0.0167 0.2812 0.5285 0.089 Uiso 1 1 calc R . .
C114 C -0.0243(3) 0.3181(2) 0.4332(3) 0.0738(5) Uani 1 1 d . . .
H114 H -0.0747 0.3203 0.4319 0.089 Uiso 1 1 calc R . .
C115 C 0.0114(3) 0.3369(2) 0.3807(3) 0.0738(5) Uani 1 1 d DU . .
H115 H -0.0122 0.3531 0.3433 0.089 Uiso 1 1 calc R . .
C116 C 0.6152(2) 0.69484(12) 0.6155(2) 0.0365(9) Uani 1 1 d . . .
C117 C 0.6097(2) 0.69566(12) 0.6969(2) 0.0357(9) Uani 1 1 d . . .
C118 C 0.5471(2) 0.70805(14) 0.7287(2) 0.0409(10) Uani 1 1 d . . .
H118 H 0.5070 0.7163 0.6992 0.049 Uiso 1 1 calc R . .
C119 C 0.5429(2) 0.70849(15) 0.8034(2) 0.0470(11) Uani 1 1 d . . .
H119 H 0.5001 0.7174 0.8249 0.056 Uiso 1 1 calc R . .
C120 C 0.6007(2) 0.69609(13) 0.8469(2) 0.0429(10) Uani 1 1 d . . .
H120 H 0.5976 0.6964 0.8981 0.051 Uiso 1 1 calc R . .
C121 C 0.6627(2) 0.68330(14) 0.8156(2) 0.0428(10) Uani 1 1 d . . .
H121 H 0.7021 0.6743 0.8454 0.051 Uiso 1 1 calc R . .
C122 C 0.6680(2) 0.68339(14) 0.7415(2) 0.0409(10) Uani 1 1 d . . .
H122 H 0.7115 0.6751 0.7205 0.049 Uiso 1 1 calc R . .
C123 C 0.6677(2) 0.72506(13) 0.5837(2) 0.0377(9) Uani 1 1 d . . .
C124 C 0.6845(2) 0.72167(14) 0.5110(2) 0.0445(10) Uani 1 1 d . . .
H124 H 0.6635 0.6993 0.4817 0.053 Uiso 1 1 calc R . .
C125 C 0.7317(2) 0.75066(15) 0.4812(3) 0.0481(11) Uani 1 1 d . . .
H125 H 0.7425 0.7483 0.4315 0.058 Uiso 1 1 calc R . .
C126 C 0.7630(2) 0.78294(14) 0.5230(3) 0.0484(11) Uani 1 1 d . . .
H126 H 0.7957 0.8026 0.5023 0.058 Uiso 1 1 calc R . .
C127 C 0.7470(3) 0.78661(15) 0.5946(3) 0.0543(12) Uani 1 1 d . . .
H127 H 0.7686 0.8088 0.6236 0.065 Uiso 1 1 calc R . .
C128 C 0.6997(2) 0.75821(14) 0.6246(3) 0.0474(11) Uani 1 1 d . . .
H128 H 0.6887 0.7613 0.6742 0.057 Uiso 1 1 calc R . .

loop_
_atom_site_aniso_label
_atom_site_aniso_U_11
_atom_site_aniso_U_22
_atom_site_aniso_U_33
_atom_site_aniso_U_23
_atom_site_aniso_U_13
_atom_site_aniso_U_12
Rh1 0.03634(17) 0.02451(15) 0.03244(17) 0.00147(11) -0.01098(11) -0.00250(10)
Rh2 0.03760(18) 0.02596(15) 0.03757(18) 0.00106(12) -0.01353(12) -0.00173(11)
N1 0.0352(19) 0.0352(18) 0.0336(18) -0.0008(14) -0.0094(13) -0.0016(13)
N2 0.0378(19) 0.0327(18) 0.038(2) -0.0005(14) -0.0080(14) -0.0016(13)
N3 0.0337(19) 0.0337(18) 0.041(2) 0.0031(15) -0.0086(14) -0.0052(13)
N4 0.039(2) 0.0341(18) 0.049(2) 0.0055(16) -0.0142(15) -0.0067(14)
N5 0.047(2) 0.0236(16) 0.0333(19) -0.0019(13) -0.0122(14) -0.0034(13)
N6 0.056(2) 0.0265(17) 0.0345(19) 0.0003(14) -0.0185(15) -0.0003(14)
N7 0.0355(18) 0.0285(16) 0.0336(18) 0.0035(14) -0.0058(13) -0.0036(13)
N8 0.0372(19) 0.0243(16) 0.041(2) 0.0031(14) -0.0064(14) -0.0015(13)
N9 0.047(2) 0.0350(19) 0.040(2) -0.0037(15) -0.0027(15) -0.0035(14)
N10 0.054(2) 0.057(2) 0.053(3) -0.008(2) 0.0081(19) -0.0164(19)
N11 0.056(2) 0.045(2) 0.057(3) -0.0125(19) -0.0134(19) -0.0010(17)
N12 0.045(2) 0.0303(17) 0.041(2) 0.0008(15) -0.0043(15) -0.0012(14)
C1 0.033(2) 0.029(2) 0.041(2) 0.0040(17) -0.0056(17) -0.0036(15)
C2 0.036(2) 0.034(2) 0.037(2) -0.0020(17) -0.0057(17) -0.0020(16)
C3 0.036(2) 0.036(2) 0.043(2) -0.0009(18) -0.0089(17) -0.0012(16)
C4 0.041(2) 0.032(2) 0.045(3) -0.0042(18) -0.0001(18) -0.0005(16)
C5 0.036(2) 0.039(2) 0.039(2) -0.0053(18) -0.0021(17) -0.0039(16)
C6 0.046(3) 0.032(2) 0.042(3) 0.0014(18) -0.0064(18) -0.0031(17)
C7 0.047(3) 0.028(2) 0.044(3) -0.0011(18) -0.0076(18) 0.0004(16)
C8 0.037(2) 0.036(2) 0.030(2) -0.0012(17) -0.0076(16) -0.0027(16)
C9 0.040(2) 0.035(2) 0.043(3) 0.0017(18) -0.0084(18) -0.0027(16)
C10 0.045(3) 0.039(2) 0.050(3) -0.003(2) -0.010(2) -0.0119(18)
C11 0.036(2) 0.054(3) 0.051(3) -0.003(2) -0.0151(19) -0.0066(19)
C12 0.043(3) 0.044(2) 0.051(3) 0.005(2) -0.017(2) 0.0049(19)
C13 0.041(2) 0.036(2) 0.047(3) -0.0041(19) -0.0124(18) -0.0031(17)
C14 0.040(3) 0.043(2) 0.047(3) -0.009(2) -0.0103(19) 0.0021(18)
C15 0.050(3) 0.048(3) 0.055(3) -0.008(2) 0.001(2) -0.001(2)
C16 0.048(3) 0.073(4) 0.071(4) -0.009(3) 0.008(2) 0.000(2)
C17 0.051(3) 0.073(4) 0.082(4) -0.023(3) 0.000(3) 0.004(3)
C18 0.058(3) 0.053(3) 0.081(4) -0.015(3) -0.022(3) 0.024(2)
C19 0.054(3) 0.048(3) 0.059(3) -0.005(2) -0.016(2) 0.008(2)
C20 0.042(2) 0.035(2) 0.038(2) -0.0041(18) -0.0094(18) -0.0038(16)
C21 0.042(2) 0.036(2) 0.041(2) 0.0008(18) -0.0104(18) -0.0066(17)
C22 0.042(2) 0.038(2) 0.041(2) 0.0008(19) -0.0071(18) -0.0065(17)
C23 0.047(3) 0.040(2) 0.049(3) -0.002(2) -0.003(2) -0.0100(19)
C24 0.054(3) 0.047(3) 0.046(3) -0.004(2) -0.001(2) -0.016(2)
C25 0.056(3) 0.048(3) 0.059(3) -0.012(2) 0.007(2) -0.010(2)
C26 0.055(3) 0.038(2) 0.055(3) -0.004(2) -0.001(2) -0.0071(19)
C27 0.041(2) 0.033(2) 0.043(3) 0.0095(18) -0.0122(18) -0.0100(17)
C28 0.049(3) 0.042(2) 0.055(3) 0.012(2) -0.013(2) -0.0081(19)
C29 0.054(3) 0.046(3) 0.076(4) 0.016(3) -0.026(3) 0.001(2)
C30 0.072(4) 0.053(3) 0.056(3) 0.022(3) -0.028(3) -0.020(3)
C31 0.080(4) 0.053(3) 0.042(3) 0.010(2) -0.014(2) -0.024(3)
C32 0.054(3) 0.039(2) 0.054(3) 0.007(2) -0.013(2) -0.0122(19)
C33 0.047(3) 0.036(2) 0.051(3) 0.001(2) -0.017(2) -0.0063(18)
C34 0.056(3) 0.044(3) 0.078(4) -0.003(2) -0.028(3) 0.003(2)
C35 0.066(4) 0.057(3) 0.106(5) -0.005(3) -0.036(3) 0.011(3)
C36 0.052(3) 0.068(4) 0.082(4) -0.006(3) -0.033(3) 0.000(2)
C37 0.052(3) 0.052(3) 0.059(3) 0.001(2) -0.020(2) -0.010(2)
C38 0.041(3) 0.047(3) 0.049(3) 0.001(2) -0.0093(19) -0.0046(18)
C39 0.041(2) 0.028(2) 0.041(2) 0.0034(17) -0.0121(17) -0.0067(16)
C40 0.050(2) 0.0252(19) 0.033(2) 0.0048(16) -0.0101(17) -0.0028(16)
C41 0.053(3) 0.028(2) 0.039(2) 0.0009(17) -0.0110(19) -0.0015(17)
C42 0.046(3) 0.040(2) 0.038(2) -0.0031(19) -0.0125(18) -0.0038(18)
C43 0.047(3) 0.037(2) 0.037(2) 0.0003(18) -0.0088(18) -0.0030(17)
C44 0.051(3) 0.043(2) 0.040(3) 0.001(2) -0.0065(19) -0.0042(19)
C45 0.051(3) 0.034(2) 0.040(2) 0.0053(18) -0.0132(19) -0.0074(17)
C46 0.046(2) 0.027(2) 0.029(2) 0.0004(16) -0.0068(16) 0.0019(16)
C47 0.049(3) 0.036(2) 0.045(3) 0.0005(19) -0.0118(19) -0.0001(18)
C48 0.055(3) 0.037(2) 0.046(3) -0.0023(19) -0.012(2) 0.0101(19)
C49 0.072(3) 0.025(2) 0.039(3) 0.0017(18) -0.005(2) 0.0061(19)
C50 0.064(3) 0.029(2) 0.052(3) -0.003(2) -0.002(2) -0.0075(19)
C51 0.052(3) 0.029(2) 0.038(2) -0.0011(17) -0.0063(18) -0.0033(17)
C52 0.068(3) 0.031(2) 0.048(3) 0.002(2) -0.027(2) -0.009(2)
C53 0.060(3) 0.058(3) 0.064(3) 0.018(3) -0.026(3) -0.018(2)
C54 0.077(4) 0.089(5) 0.089(5) 0.047(4) -0.028(3) -0.034(3)
C55 0.090(4) 0.057(3) 0.091(5) 0.021(3) -0.056(3) -0.015(3)
C56 0.085(4) 0.041(3) 0.075(4) 0.000(3) -0.040(3) 0.003(3)
C57 0.077(3) 0.035(2) 0.055(3) -0.004(2) -0.032(2) 0.009(2)
C58 0.047(2) 0.0265(19) 0.031(2) -0.0022(16) -0.0101(17) -0.0051(16)
C59 0.044(2) 0.0259(19) 0.036(2) -0.0022(16) -0.0056(17) -0.0026(15)
C60 0.046(2) 0.029(2) 0.037(2) 0.0026(17) -0.0068(17) -0.0025(16)
C61 0.043(2) 0.029(2) 0.045(3) -0.0012(18) -0.0062(18) -0.0011(16)
C62 0.044(2) 0.027(2) 0.040(2) -0.0023(17) 0.0012(17) -0.0037(16)
C63 0.055(3) 0.0260(19) 0.029(2) -0.0008(16) -0.0050(17) 0.0025(16)
C64 0.044(2) 0.0266(19) 0.035(2) -0.0032(16) -0.0086(17) -0.0004(16)
C65 0.043(2) 0.0226(18) 0.041(2) -0.0001(16) -0.0044(17) -0.0033(15)
C66 0.053(3) 0.040(2) 0.040(3) -0.0025(19) -0.0098(19) 0.0045(19)
C67 0.053(3) 0.047(3) 0.063(3) -0.005(2) -0.013(2) 0.013(2)
C68 0.055(3) 0.038(2) 0.065(3) -0.006(2) 0.005(2) 0.003(2)
C69 0.066(3) 0.033(2) 0.045(3) -0.003(2) 0.005(2) -0.002(2)
C70 0.052(3) 0.030(2) 0.041(2) 0.0034(18) -0.0037(19) -0.0011(17)
C71 0.049(3) 0.027(2) 0.039(2) 0.0024(17) -0.0040(18) -0.0031(16)
C72 0.052(3) 0.034(2) 0.058(3) 0.002(2) -0.018(2) 0.0027(18)
C73 0.060(3) 0.032(2) 0.074(4) 0.005(2) -0.017(2) 0.005(2)
C74 0.061(3) 0.027(2) 0.058(3) 0.002(2) 0.000(2) 0.0051(19)
C75 0.059(3) 0.035(2) 0.046(3) -0.002(2) -0.005(2) -0.0049(19)
C76 0.047(2) 0.029(2) 0.039(2) -0.0005(17) -0.0057(18) 0.0053(16)
C77 0.042(2) 0.032(2) 0.041(2) 0.0000(18) -0.0029(18) 0.0038(16)
C78 0.047(3) 0.028(2) 0.042(3) -0.0036(17) -0.0007(19) 0.0026(16)
C79 0.062(3) 0.050(3) 0.058(3) -0.019(2) 0.006(2) -0.018(2)
C80 0.071(4) 0.056(3) 0.053(3) -0.015(2) 0.020(3) -0.008(2)
C81 0.068(3) 0.046(3) 0.040(3) -0.004(2) -0.002(2) 0.008(2)
C82 0.046(3) 0.065(3) 0.048(3) -0.004(2) -0.012(2) 0.001(2)
C83 0.042(3) 0.059(3) 0.042(3) -0.004(2) -0.0006(19) 0.004(2)
C84 0.040(2) 0.035(2) 0.037(2) 0.0024(17) -0.0071(17) 0.0003(16)
C85 0.049(3) 0.041(2) 0.045(3) 0.006(2) -0.004(2) 0.0016(18)
C86 0.047(3) 0.059(3) 0.049(3) 0.005(2) 0.001(2) -0.003(2)
C87 0.056(3) 0.057(3) 0.055(3) 0.019(2) -0.008(2) -0.012(2)
C88 0.072(3) 0.036(2) 0.056(3) 0.008(2) -0.015(2) -0.011(2)
C89 0.055(3) 0.039(2) 0.041(3) -0.0014(19) -0.0088(19) -0.0040(19)
C90 0.040(2) 0.035(2) 0.054(3) -0.003(2) 0.0017(19) -0.0022(17)
C91 0.037(3) 0.052(3) 0.061(3) 0.002(2) -0.004(2) -0.0109(19)
C92 0.048(3) 0.080(4) 0.055(3) -0.011(3) -0.001(2) -0.001(2)
C93 0.054(4) 0.148(7) 0.076(4) -0.045(5) 0.001(3) -0.012(4)
C94 0.081(5) 0.208(11) 0.049(4) 0.008(6) -0.009(3) -0.044(6)
C95 0.122(7) 0.152(8) 0.082(6) 0.033(5) -0.040(5) -0.075(6)
C96 0.089(4) 0.081(4) 0.081(5) 0.030(4) -0.037(3) -0.038(3)
C97 0.043(3) 0.031(2) 0.060(3) 0.000(2) 0.003(2) 0.0003(17)
C98 0.047(3) 0.050(3) 0.060(3) 0.000(2) -0.004(2) -0.004(2)
C99 0.061(3) 0.058(3) 0.057(3) 0.011(3) 0.000(2) -0.001(2)
C100 0.058(3) 0.052(3) 0.066(3) 0.013(3) 0.012(2) -0.003(2)
C101 0.046(3) 0.041(3) 0.083(4) -0.002(3) 0.002(2) -0.006(2)
C102 0.047(3) 0.039(2) 0.062(3) -0.005(2) 0.004(2) -0.0025(19)
C103 0.060(3) 0.059(3) 0.057(3) -0.012(3) -0.009(2) 0.010(2)
C104 0.0630(10) 0.0840(13) 0.0743(12) -0.0153(10) 0.0013(8) -0.0046(8)
C105 0.0630(10) 0.0840(13) 0.0743(12) -0.0153(10) 0.0013(8) -0.0046(8)
C106 0.0630(10) 0.0840(13) 0.0743(12) -0.0153(10) 0.0013(8) -0.0046(8)
C107 0.0630(10) 0.0840(13) 0.0743(12) -0.0153(10) 0.0013(8) -0.0046(8)
C108 0.0630(10) 0.0840(13) 0.0743(12) -0.0153(10) 0.0013(8) -0.0046(8)
C109 0.0630(10) 0.0840(13) 0.0743(12) -0.0153(10) 0.0013(8) -0.0046(8)
C110 0.0630(10) 0.0840(13) 0.0743(12) -0.0153(10) 0.0013(8) -0.0046(8)
C111 0.0630(10) 0.0840(13) 0.0743(12) -0.0153(10) 0.0013(8) -0.0046(8)
C112 0.0630(10) 0.0840(13) 0.0743(12) -0.0153(10) 0.0013(8) -0.0046(8)
C113 0.0630(10) 0.0840(13) 0.0743(12) -0.0153(10) 0.0013(8) -0.0046(8)
C114 0.0630(10) 0.0840(13) 0.0743(12) -0.0153(10) 0.0013(8) -0.0046(8)
C115 0.0630(10) 0.0840(13) 0.0743(12) -0.0153(10) 0.0013(8) -0.0046(8)
C116 0.042(2) 0.029(2) 0.039(2) 0.0003(17) -0.0018(17) 0.0026(16)
C117 0.047(2) 0.0250(19) 0.035(2) 0.0007(16) -0.0034(17) -0.0045(15)
C118 0.043(3) 0.042(2) 0.037(2) 0.0042(19) -0.0017(18) 0.0020(18)
C119 0.047(3) 0.050(3) 0.045(3) 0.005(2) 0.005(2) 0.0028(19)
C120 0.059(3) 0.039(2) 0.030(2) 0.0013(18) 0.0016(19) -0.0031(19)
C121 0.044(3) 0.046(2) 0.037(2) 0.0041(19) -0.0058(19) -0.0020(18)
C122 0.036(2) 0.045(2) 0.042(3) -0.0036(19) 0.0008(18) -0.0042(17)
C123 0.043(2) 0.034(2) 0.036(2) 0.0036(17) 0.0012(17) 0.0012(16)
C124 0.051(3) 0.041(2) 0.042(3) -0.0010(19) -0.0042(19) -0.0017(19)
C125 0.055(3) 0.048(3) 0.041(3) 0.005(2) 0.005(2) 0.001(2)
C126 0.045(3) 0.037(2) 0.063(3) 0.008(2) 0.007(2) -0.0004(18)
C127 0.066(3) 0.037(2) 0.061(3) -0.011(2) 0.009(2) -0.011(2)
C128 0.060(3) 0.039(2) 0.043(3) -0.008(2) 0.008(2) -0.011(2)

loop_
_atom_type_symbol
_atom_type_description
_atom_type_scat_dispersion_real
_atom_type_scat_dispersion_imag
_atom_type_scat_source
C C 0.0181 0.0091 'International Tables Vol C Tables 4.2.6.8 and 6.1.1.4'
H H 0.0000 0.0000 'International Tables Vol C Tables 4.2.6.8 and 6.1.1.4'
N N 0.0311 0.0180 'International Tables Vol C Tables 4.2.6.8 and 6.1.1.4'
Rh Rh 0.0927 3.6045 'International Tables Vol C Tables 4.2.6.8 and 6.1.1.4'

loop_
_geom_angle_atom_site_label_1
_geom_angle_atom_site_label_2
_geom_angle_atom_site_label_3
_geom_angle_site_symmetry_1
_geom_angle_site_symmetry_2
_geom_angle_site_symmetry_3
_geom_angle
_geom_angle_publ_flag
N7 RH1 N3 . . . 176.53(13) y
N7 RH1 N5 . . . 89.25(13) y
N3 RH1 N5 . . . 90.39(13) y
N7 RH1 N1 . . . 90.33(13) y
N3 RH1 N1 . . . 89.67(13) y
N5 RH1 N1 . . . 174.09(12) y
N7 RH1 RH2 . . . 88.49(9) y
N3 RH1 RH2 . . . 88.04(9) y
N5 RH1 RH2 . . . 87.76(9) y
N1 RH1 RH2 . . . 86.33(9) y
N6 RH2 N2 . . . 176.26(13) y
N6 RH2 N4 . . . 89.78(14) y
N2 RH2 N4 . . . 89.00(14) y
N6 RH2 N8 . . . 90.41(14) y
N2 RH2 N8 . . . 90.44(13) y
N4 RH2 N8 . . . 174.10(13) y
N6 RH2 RH1 . . . 87.52(9) y
N2 RH2 RH1 . . . 88.89(9) y
N4 RH2 RH1 . . . 87.09(9) y
N8 RH2 RH1 . . . 87.03(9) y
C1 N1 C8 . . . 120.2(3) y
C1 N1 RH1 . . . 120.1(3) y
C8 N1 RH1 . . . 118.7(3) y
C1 N2 C14 . . . 122.0(4) y
C1 N2 RH2 . . . 119.1(3) y
C14 N2 RH2 . . . 116.6(2) y
C20 N3 C27 . . . 123.2(3) y
C20 N3 RH1 . . . 120.3(3) y
C27 N3 RH1 . . . 115.7(2) y
C20 N4 C33 . . . 120.7(3) y
C20 N4 RH2 . . . 120.5(3) y
C33 N4 RH2 . . . 118.0(3) y
C39 N5 C46 . . . 121.9(3) y
C39 N5 RH1 . . . 119.7(3) y
C46 N5 RH1 . . . 117.0(2) y
C39 N6 C52 . . . 124.5(4) y
C39 N6 RH2 . . . 120.5(3) y
C52 N6 RH2 . . . 114.2(3) y
C58 N7 C65 . . . 122.7(3) y
C58 N7 RH1 . . . 120.0(3) y
C65 N7 RH1 . . . 116.5(2) y
C58 N8 C71 . . . 122.3(3) y
C58 N8 RH2 . . . 119.1(2) y
C71 N8 RH2 . . . 117.2(3) y
C77 N9 C5 . . . 122.3(4) y
C90 N10 C24 . . . 121.5(4) y
C103 N11 C43 . . . 124.4(5) y
C116 N12 C62 . . . 122.3(4) y
N1 C1 N2 . . . 120.0(4) y
N1 C1 C2 . . . 120.6(3) y
N2 C1 C2 . . . 119.5(4) y
C3 C2 C7 . . . 118.0(4) y
C3 C2 C1 . . . 122.2(4) y
C7 C2 C1 . . . 119.7(4) y
C4 C3 C2 . . . 121.5(4) y
C4 C3 H3 . . . 119.3 ?
C2 C3 H3 . . . 119.3 ?
C3 C4 C5 . . . 119.4(4) y
C3 C4 H4 . . . 120.3 ?
C5 C4 H4 . . . 120.3 ?
C6 C5 C4 . . . 119.7(4) y
C6 C5 N9 . . . 116.8(4) y
C4 C5 N9 . . . 123.4(4) y
C7 C6 C5 . . . 120.3(4) y
C7 C6 H6 . . . 119.9 ?
C5 C6 H6 . . . 119.9 ?
C6 C7 C2 . . . 121.0(4) y
C6 C7 H7 . . . 119.5 ?
C2 C7 H7 . . . 119.5 ?
C13 C8 C9 . . . 119.1(4) y
C13 C8 N1 . . . 120.0(3) y
C9 C8 N1 . . . 120.8(3) y
C8 C9 C10 . . . 120.1(4) y
C8 C9 H9 . . . 120 ?
C10 C9 H9 . . . 120 ?
C11 C10 C9 . . . 120.4(4) y
C11 C10 H10 . . . 119.8 ?
C9 C10 H10 . . . 119.8 ?
C10 C11 C12 . . . 119.7(4) y
C10 C11 H11 . . . 120.1 ?
C12 C11 H11 . . . 120.1 ?
C11 C12 C13 . . . 120.3(4) y
C11 C12 H12 . . . 119.8 ?
C13 C12 H12 . . . 119.8 ?
C8 C13 C12 . . . 120.4(4) y
C8 C13 H13 . . . 119.8 ?
C12 C13 H13 . . . 119.8 ?
C15 C14 C19 . . . 119.2(4) y
C15 C14 N2 . . . 121.0(4) y
C19 C14 N2 . . . 119.5(4) y
C14 C15 C16 . . . 120.9(5) y
C14 C15 H15 . . . 119.6 ?
C16 C15 H15 . . . 119.6 ?
C17 C16 C15 . . . 120.6(6) y
C17 C16 H16 . . . 119.7 ?
C15 C16 H16 . . . 119.7 ?
C16 C17 C18 . . . 119.7(5) y
C16 C17 H17 . . . 120.1 ?
C18 C17 H17 . . . 120.1 ?
C17 C18 C19 . . . 120.9(5) y
C17 C18 H18 . . . 119.5 ?
C19 C18 H18 . . . 119.5 ?
C14 C19 C18 . . . 118.6(5) y
C14 C19 H19 . . . 120.7 ?
C18 C19 H19 . . . 120.7 ?
N4 C20 N3 . . . 119.0(4) y
N4 C20 C21 . . . 121.2(4) y
N3 C20 C21 . . . 119.8(4) y
C26 C21 C22 . . . 118.3(4) y
C26 C21 C20 . . . 120.7(4) y
C22 C21 C20 . . . 121.0(4) y
C23 C22 C21 . . . 120.3(4) y
C23 C22 H22 . . . 119.9 ?
C21 C22 H22 . . . 119.9 ?
C24 C23 C22 . . . 121.0(4) y
C24 C23 H23 . . . 119.5 ?
C22 C23 H23 . . . 119.5 ?
C23 C24 C25 . . . 119.6(4) y
C23 C24 N10 . . . 123.9(4) y
C25 C24 N10 . . . 116.4(4) y
C26 C25 C24 . . . 119.6(5) y
C26 C25 H25 . . . 120.2 ?
C24 C25 H25 . . . 120.2 ?
C25 C26 C21 . . . 121.2(4) y
C25 C26 H26 . . . 119.4 ?
C21 C26 H26 . . . 119.4 ?
C32 C27 C28 . . . 118.9(4) y
C32 C27 N3 . . . 123.2(4) y
C28 C27 N3 . . . 117.6(4) y
C27 C28 C29 . . . 120.5(5) y
C27 C28 H28 . . . 119.7 ?
C29 C28 H28 . . . 119.7 ?
C30 C29 C28 . . . 119.6(5) y
C30 C29 H29 . . . 120.2 ?
C28 C29 H29 . . . 120.2 ?
C31 C30 C29 . . . 119.9(4) y
C31 C30 H30 . . . 120.1 ?
C29 C30 H30 . . . 120.1 ?
C30 C31 C32 . . . 121.3(5) y
C30 C31 H31 . . . 119.3 ?
C32 C31 H31 . . . 119.3 ?
C27 C32 C31 . . . 119.7(5) y
C27 C32 H32 . . . 120.1 ?
C31 C32 H32 . . . 120.1 ?
C38 C33 C34 . . . 118.9(4) y
C38 C33 N4 . . . 121.7(4) y
C34 C33 N4 . . . 119.3(4) y
C35 C34 C33 . . . 120.0(5) y
C35 C34 H34 . . . 120 ?
C33 C34 H34 . . . 120 ?
C34 C35 C36 . . . 120.1(5) y
C34 C35 H35 . . . 119.9 ?
C36 C35 H35 . . . 119.9 ?
C37 C36 C35 . . . 119.6(5) y
C37 C36 H36 . . . 120.2 ?
C35 C36 H36 . . . 120.2 ?
C38 C37 C36 . . . 120.5(5) y
C38 C37 H37 . . . 119.7 ?
C36 C37 H37 . . . 119.7 ?
C37 C38 C33 . . . 120.8(4) y
C37 C38 H38 . . . 119.6 ?
C33 C38 H38 . . . 119.6 ?
N5 C39 N6 . . . 119.8(4) y
N5 C39 C40 . . . 120.7(3) y
N6 C39 C40 . . . 119.5(3) y
C45 C40 C41 . . . 119.2(4) y
C45 C40 C39 . . . 122.6(4) y
C41 C40 C39 . . . 118.1(4) y
C42 C41 C40 . . . 119.8(4) y
C42 C41 H41 . . . 120.1 ?
C40 C41 H41 . . . 120.1 ?
C43 C42 C41 . . . 121.1(4) y
C43 C42 H42 . . . 119.5 ?
C41 C42 H42 . . . 119.5 ?
C42 C43 C44 . . . 118.9(4) y
C42 C43 N11 . . . 122.9(4) y
C44 C43 N11 . . . 118.1(4) y
C45 C44 C43 . . . 120.7(4) y
C45 C44 H44 . . . 119.7 ?
C43 C44 H44 . . . 119.7 ?
C40 C45 C44 . . . 120.3(4) y
C40 C45 H45 . . . 119.9 ?
C44 C45 H45 . . . 119.9 ?
C47 C46 C51 . . . 119.5(4) y
C47 C46 N5 . . . 119.4(4) y
C51 C46 N5 . . . 120.9(4) y
C46 C47 C48 . . . 120.4(4) y
C46 C47 H47 . . . 119.8 ?
C48 C47 H47 . . . 119.8 ?
C49 C48 C47 . . . 120.3(4) y
C49 C48 H48 . . . 119.8 ?
C47 C48 H48 . . . 119.8 ?
C48 C49 C50 . . . 119.7(4) y
C48 C49 H49 . . . 120.2 ?
C50 C49 H49 . . . 120.2 ?
C49 C50 C51 . . . 120.4(4) y
C49 C50 H50 . . . 119.8 ?
C51 C50 H50 . . . 119.8 ?
C46 C51 C50 . . . 119.6(4) y
C46 C51 H51 . . . 120.2 ?
C50 C51 H51 . . . 120.2 ?
C53 C52 C57 . . . 119.2(5) y
C53 C52 N6 . . . 121.2(5) y
C57 C52 N6 . . . 119.4(5) y
C52 C53 C54 . . . 120.5(6) y
C52 C53 H53 . . . 119.8 ?
C54 C53 H53 . . . 119.8 ?
C55 C54 C53 . . . 117.4(6) y
C55 C54 H54 . . . 121.3 ?
C53 C54 H54 . . . 121.3 ?
C56 C55 C54 . . . 122.3(5) y
C56 C55 H55 . . . 118.9 ?
C54 C55 H55 . . . 118.9 ?
C55 C56 C57 . . . 119.0(6) y
C55 C56 H56 . . . 120.5 ?
C57 C56 H56 . . . 120.5 ?
C56 C57 C52 . . . 121.7(6) y
C56 C57 H57 . . . 119.2 ?
C52 C57 H57 . . . 119.2 ?
N8 C58 N7 . . . 120.0(4) y
N8 C58 C59 . . . 120.6(3) y
N7 C58 C59 . . . 119.4(4) y
C64 C59 C60 . . . 118.6(4) y
C64 C59 C58 . . . 121.8(3) y
C60 C59 C58 . . . 119.5(4) y
C61 C60 C59 . . . 120.5(4) y
C61 C60 H60 . . . 119.7 ?
C59 C60 H60 . . . 119.7 ?
C60 C61 C62 . . . 120.8(4) y
C60 C61 H61 . . . 119.6 ?
C62 C61 H61 . . . 119.6 ?
C61 C62 C63 . . . 118.3(4) y
C61 C62 N12 . . . 123.8(4) y
C63 C62 N12 . . . 117.8(4) y
C64 C63 C62 . . . 121.5(4) y
C64 C63 H63 . . . 119.2 ?
C62 C63 H63 . . . 119.2 ?
C63 C64 C59 . . . 119.8(4) y
C63 C64 H64 . . . 120.1 ?
C59 C64 H64 . . . 120.1 ?
C66 C65 C70 . . . 118.6(4) y
C66 C65 N7 . . . 119.5(4) y
C70 C65 N7 . . . 121.6(4) y
C65 C66 C67 . . . 120.5(4) y
C65 C66 H66 . . . 119.8 ?
C67 C66 H66 . . . 119.8 ?
C68 C67 C66 . . . 120.7(4) y
C68 C67 H67 . . . 119.6 ?
C66 C67 H67 . . . 119.6 ?
C67 C68 C69 . . . 119.3(4) y
C67 C68 H68 . . . 120.3 ?
C69 C68 H68 . . . 120.3 ?
C68 C69 C70 . . . 120.1(4) y
C68 C69 H69 . . . 119.9 ?
C70 C69 H69 . . . 119.9 ?
C69 C70 C65 . . . 120.8(4) y
C69 C70 H70 . . . 119.6 ?
C65 C70 H70 . . . 119.6 ?
C76 C71 C72 . . . 118.3(4) y
C76 C71 N8 . . . 122.8(4) y
C72 C71 N8 . . . 118.8(4) y
C73 C72 C71 . . . 120.3(4) y
C73 C72 H72 . . . 119.8 ?
C71 C72 H72 . . . 119.8 ?
C74 C73 C72 . . . 121.5(4) y
C74 C73 H73 . . . 119.3 ?
C72 C73 H73 . . . 119.3 ?
C73 C74 C75 . . . 118.6(4) y
C73 C74 H74 . . . 120.7 ?
C75 C74 H74 . . . 120.7 ?
C76 C75 C74 . . . 120.5(4) y
C76 C75 H75 . . . 119.7 ?
C74 C75 H75 . . . 119.7 ?
C75 C76 C71 . . . 120.8(4) y
C75 C76 H76 . . . 119.6 ?
C71 C76 H76 . . . 119.6 ?
N9 C77 C84 . . . 125.9(4) y
N9 C77 C78 . . . 116.5(4) y
C84 C77 C78 . . . 117.6(3) y
C79 C78 C83 . . . 118.6(4) y
C79 C78 C77 . . . 120.0(4) y
C83 C78 C77 . . . 121.3(4) y
C80 C79 C78 . . . 121.8(5) y
C80 C79 H79 . . . 119.1 ?
C78 C79 H79 . . . 119.1 ?
C79 C80 C81 . . . 119.2(5) y
C79 C80 H80 . . . 120.4 ?
C81 C80 H80 . . . 120.4 ?
C82 C81 C80 . . . 119.3(5) y
C82 C81 H81 . . . 120.3 ?
C80 C81 H81 . . . 120.3 ?
C81 C82 C83 . . . 120.8(4) y
C81 C82 H82 . . . 119.6 ?
C83 C82 H82 . . . 119.6 ?
C78 C83 C82 . . . 120.2(4) y
C78 C83 H83 . . . 119.9 ?
C82 C83 H83 . . . 119.9 ?
C85 C84 C89 . . . 119.2(4) y
C85 C84 C77 . . . 121.7(4) y
C89 C84 C77 . . . 119.1(4) y
C86 C85 C84 . . . 119.8(4) y
C86 C85 H85 . . . 120.1 ?
C84 C85 H85 . . . 120.1 ?
C87 C86 C85 . . . 120.8(5) y
C87 C86 H86 . . . 119.6 ?
C85 C86 H86 . . . 119.6 ?
C88 C87 C86 . . . 119.4(4) y
C88 C87 H87 . . . 120.3 ?
C86 C87 H87 . . . 120.3 ?
C87 C88 C89 . . . 120.8(4) y
C87 C88 H88 . . . 119.6 ?
C89 C88 H88 . . . 119.6 ?
C88 C89 C84 . . . 119.9(4) y
C88 C89 H89 . . . 120.1 ?
C84 C89 H89 . . . 120.1 ?
N10 C90 C91 . . . 123.3(4) y
N10 C90 C97 . . . 117.1(4) y
C91 C90 C97 . . . 119.6(4) y
C96 C91 C92 . . . 119.0(5) y
C96 C91 C90 . . . 119.1(5) y
C92 C91 C90 . . . 121.8(5) y
C91 C92 C93 . . . 120.2(6) y
C91 C92 H92 . . . 119.9 ?
C93 C92 H92 . . . 119.9 ?
C92 C93 C94 . . . 118.2(7) y
C92 C93 H93 . . . 120.9 ?
C94 C93 H93 . . . 120.9 ?
C95 C94 C93 . . . 119.5(7) y
C95 C94 H94 . . . 120.2 ?
C93 C94 H94 . . . 120.2 ?
C94 C95 C96 . . . 122.0(9) y
C94 C95 H95 . . . 119 ?
C96 C95 H95 . . . 119 ?
C95 C96 C91 . . . 121.0(8) y
C95 C96 H96 . . . 119.5 ?
C91 C96 H96 . . . 119.5 ?
C98 C97 C102 . . . 118.1(4) y
C98 C97 C90 . . . 119.6(4) y
C102 C97 C90 . . . 122.1(4) y
C99 C98 C97 . . . 121.5(5) y
C99 C98 H98 . . . 119.3 ?
C97 C98 H98 . . . 119.3 ?
C100 C99 C98 . . . 119.8(5) y
C100 C99 H99 . . . 120.1 ?
C98 C99 H99 . . . 120.1 ?
C99 C100 C101 . . . 120.8(5) y
C99 C100 H100 . . . 119.6 ?
C101 C100 H100 . . . 119.6 ?
C100 C101 C102 . . . 119.8(5) y
C100 C101 H101 . . . 120.1 ?
C102 C101 H101 . . . 120.1 ?
C101 C102 C97 . . . 119.9(5) y
C101 C102 H102 . . . 120 ?
C97 C102 H102 . . . 120 ?
N11 C103 C110 . . . 124.0(5) y
N11 C103 C104 . . . 118.9(5) y
C110 C103 C104 . . . 117.1(5) y
C109 C104 C105 . . . 121.8(6) y
C109 C104 C103 . . . 120.9(6) y
C105 C104 C103 . . . 117.2(5) y
C104 C105 C106 . . . 119.0(6) y
C104 C105 H105 . . . 120.5 ?
C106 C105 H105 . . . 120.5 ?
C107 C106 C105 . . . 117.7(6) y
C107 C106 H106 . . . 121.1 ?
C105 C106 H106 . . . 121.1 ?
C106 C107 C108 . . . 122.5(6) y
C106 C107 H107 . . . 118.7 ?
C108 C107 H107 . . . 118.7 ?
C107 C108 C109 . . . 120.5(6) y
C107 C108 H108 . . . 119.7 ?
C109 C108 H108 . . . 119.7 ?
C104 C109 C108 . . . 118.4(6) y
C104 C109 H109 . . . 120.8 ?
C108 C109 H109 . . . 120.8 ?
C111 C110 C115 . . . 120.6(6) y
C111 C110 C103 . . . 117.0(5) y
C115 C110 C103 . . . 122.3(6) y
C110 C111 C112 . . . 118.8(6) y
C110 C111 H111 . . . 120.6 ?
C112 C111 H111 . . . 120.6 ?
C113 C112 C111 . . . 121.9(6) y
C113 C112 H112 . . . 119 ?
C111 C112 H112 . . . 119 ?
C112 C113 C114 . . . 118.9(6) y
C112 C113 H113 . . . 120.5 ?
C114 C113 H113 . . . 120.5 ?
C115 C114 C113 . . . 122.7(6) y
C115 C114 H114 . . . 118.7 ?
C113 C114 H114 . . . 118.7 ?
C114 C115 C110 . . . 116.9(6) y
C114 C115 H115 . . . 121.5 ?
C110 C115 H115 . . . 121.5 ?
N12 C116 C123 . . . 118.2(4) y
N12 C116 C117 . . . 125.0(4) y
C123 C116 C117 . . . 116.8(3) y
C118 C117 C122 . . . 119.0(4) y
C118 C117 C116 . . . 120.9(4) y
C122 C117 C116 . . . 120.1(4) y
C117 C118 C119 . . . 120.1(4) y
C117 C118 H118 . . . 119.9 ?
C119 C118 H118 . . . 119.9 ?
C120 C119 C118 . . . 120.4(4) y
C120 C119 H119 . . . 119.8 ?
C118 C119 H119 . . . 119.8 ?
C121 C120 C119 . . . 119.6(4) y
C121 C120 H120 . . . 120.2 ?
C119 C120 H120 . . . 120.2 ?
C120 C121 C122 . . . 120.6(4) y
C120 C121 H121 . . . 119.7 ?
C122 C121 H121 . . . 119.7 ?
C121 C122 C117 . . . 120.2(4) y
C121 C122 H122 . . . 119.9 ?
C117 C122 H122 . . . 119.9 ?
C128 C123 C124 . . . 118.0(4) y
C128 C123 C116 . . . 121.4(4) y
C124 C123 C116 . . . 120.6(4) y
C125 C124 C123 . . . 120.3(4) y
C125 C124 H124 . . . 119.9 ?
C123 C124 H124 . . . 119.9 ?
C126 C125 C124 . . . 120.6(4) y
C126 C125 H125 . . . 119.7 ?
C124 C125 H125 . . . 119.7 ?
C127 C126 C125 . . . 119.8(4) y
C127 C126 H126 . . . 120.1 ?
C125 C126 H126 . . . 120.1 ?
C126 C127 C128 . . . 120.2(4) y
C126 C127 H127 . . . 119.9 ?
C128 C127 H127 . . . 119.9 ?
C127 C128 C123 . . . 121.2(4) y
C127 C128 H128 . . . 119.4 ?
C123 C128 H128 . . . 119.4 ?

loop_
_geom_bond_atom_site_label_1
_geom_bond_atom_site_label_2
_geom_bond_site_symmetry_1
_geom_bond_site_symmetry_2
_geom_bond_distance
_geom_bond_publ_flag
Rh1 N7 . . 2.032(3) y
Rh1 N3 . . 2.041(3) y
Rh1 N5 . . 2.063(3) y
Rh1 N1 . . 2.068(3) y
Rh1 Rh2 . . 2.3919(4) y
Rh2 N6 . . 2.043(3) y
Rh2 N2 . . 2.047(3) y
Rh2 N4 . . 2.068(3) y
Rh2 N8 . . 2.082(3) y
N1 C1 . . 1.328(5) y
N1 C8 . . 1.425(5) y
N2 C1 . . 1.330(5) y
N2 C14 . . 1.421(5) y
N3 C20 . . 1.338(5) y
N3 C27 . . 1.414(5) y
N4 C20 . . 1.322(5) y
N4 C33 . . 1.429(5) y
N5 C39 . . 1.323(5) y
N5 C46 . . 1.435(5) y
N6 C39 . . 1.327(5) y
N6 C52 . . 1.411(5) y
N7 C58 . . 1.337(5) y
N7 C65 . . 1.418(5) y
N8 C58 . . 1.333(5) y
N8 C71 . . 1.421(5) y
N9 C77 . . 1.292(5) y
N9 C5 . . 1.421(5) y
N10 C90 . . 1.271(5) y
N10 C24 . . 1.423(6) y
N11 C103 . . 1.225(6) y
N11 C43 . . 1.428(5) y
N12 C116 . . 1.286(5) y
N12 C62 . . 1.416(5) y
C1 C2 . . 1.483(6) y
C2 C3 . . 1.396(5) y
C2 C7 . . 1.396(6) y
C3 C4 . . 1.377(6) y
C3 H3 . . 0.95 ?
C4 C5 . . 1.394(6) y
C4 H4 . . 0.95 ?
C5 C6 . . 1.388(6) y
C6 C7 . . 1.372(6) y
C6 H6 . . 0.95 ?
C7 H7 . . 0.95 ?
C8 C13 . . 1.384(6) y
C8 C9 . . 1.386(5) y
C9 C10 . . 1.395(6) y
C9 H9 . . 0.95 ?
C10 C11 . . 1.371(6) y
C10 H10 . . 0.95 ?
C11 C12 . . 1.377(6) y
C11 H11 . . 0.95 ?
C12 C13 . . 1.388(6) y
C12 H12 . . 0.95 ?
C13 H13 . . 0.95 ?
C14 C15 . . 1.388(7) y
C14 C19 . . 1.402(6) y
C15 C16 . . 1.393(7) y
C15 H15 . . 0.95 ?
C16 C17 . . 1.359(8) y
C16 H16 . . 0.95 ?
C17 C18 . . 1.386(8) y
C17 H17 . . 0.95 ?
C18 C19 . . 1.413(7) y
C18 H18 . . 0.95 ?
C19 H19 . . 0.95 ?
C20 C21 . . 1.495(6) y
C21 C26 . . 1.389(6) y
C21 C22 . . 1.405(6) y
C22 C23 . . 1.378(6) y
C22 H22 . . 0.95 ?
C23 C24 . . 1.373(6) y
C23 H23 . . 0.95 ?
C24 C25 . . 1.396(6) y
C25 C26 . . 1.384(6) y
C25 H25 . . 0.95 ?
C26 H26 . . 0.95 ?
C27 C32 . . 1.389(6) y
C27 C28 . . 1.390(6) y
C28 C29 . . 1.402(6) y
C28 H28 . . 0.95 ?
C29 C30 . . 1.383(8) y
C29 H29 . . 0.95 ?
C30 C31 . . 1.360(8) y
C30 H30 . . 0.95 ?
C31 C32 . . 1.395(6) y
C31 H31 . . 0.95 ?
C32 H32 . . 0.95 ?
C33 C38 . . 1.394(6) y
C33 C34 . . 1.405(6) y
C34 C35 . . 1.391(7) y
C34 H34 . . 0.95 ?
C35 C36 . . 1.397(7) y
C35 H35 . . 0.95 ?
C36 C37 . . 1.383(7) y
C36 H36 . . 0.95 ?
C37 C38 . . 1.380(6) y
C37 H37 . . 0.95 ?
C38 H38 . . 0.95 ?
C39 C40 . . 1.497(6) y
C40 C45 . . 1.379(6) y
C40 C41 . . 1.406(6) y
C41 C42 . . 1.382(6) y
C41 H41 . . 0.95 ?
C42 C43 . . 1.380(6) y
C42 H42 . . 0.95 ?
C43 C44 . . 1.391(6) y
C44 C45 . . 1.388(6) y
C44 H44 . . 0.95 ?
C45 H45 . . 0.95 ?
C46 C47 . . 1.379(6) y
C46 C51 . . 1.389(6) y
C47 C48 . . 1.386(6) y
C47 H47 . . 0.95 ?
C48 C49 . . 1.373(6) y
C48 H48 . . 0.95 ?
C49 C50 . . 1.380(6) y
C49 H49 . . 0.95 ?
C50 C51 . . 1.394(6) y
C50 H50 . . 0.95 ?
C51 H51 . . 0.95 ?
C52 C53 . . 1.371(7) y
C52 C57 . . 1.395(7) y
C53 C54 . . 1.415(7) y
C53 H53 . . 0.95 ?
C54 C55 . . 1.402(9) y
C54 H54 . . 0.95 ?
C55 C56 . . 1.356(9) y
C55 H55 . . 0.95 ?
C56 C57 . . 1.366(7) y
C56 H56 . . 0.95 ?
C57 H57 . . 0.95 ?
C58 C59 . . 1.489(5) y
C59 C64 . . 1.399(5) y
C59 C60 . . 1.404(5) y
C60 C61 . . 1.380(6) y
C60 H60 . . 0.95 ?
C61 C62 . . 1.389(6) y
C61 H61 . . 0.95 ?
C62 C63 . . 1.391(6) y
C63 C64 . . 1.382(6) y
C63 H63 . . 0.95 ?
C64 H64 . . 0.95 ?
C65 C66 . . 1.389(6) y
C65 C70 . . 1.398(6) y
C66 C67 . . 1.391(6) y
C66 H66 . . 0.95 ?
C67 C68 . . 1.384(7) y
C67 H67 . . 0.95 ?
C68 C69 . . 1.388(7) y
C68 H68 . . 0.95 ?
C69 C70 . . 1.390(6) y
C69 H69 . . 0.95 ?
C70 H70 . . 0.95 ?
C71 C76 . . 1.388(6) y
C71 C72 . . 1.395(6) y
C72 C73 . . 1.386(6) y
C72 H72 . . 0.95 ?
C73 C74 . . 1.368(6) y
C73 H73 . . 0.95 ?
C74 C75 . . 1.392(6) y
C74 H74 . . 0.95 ?
C75 C76 . . 1.387(6) y
C75 H75 . . 0.95 ?
C76 H76 . . 0.95 ?
C77 C84 . . 1.493(6) y
C77 C78 . . 1.500(6) y
C78 C79 . . 1.375(6) y
C78 C83 . . 1.383(6) y
C79 C80 . . 1.375(7) y
C79 H79 . . 0.95 ?
C80 C81 . . 1.404(7) y
C80 H80 . . 0.95 ?
C81 C82 . . 1.361(7) y
C81 H81 . . 0.95 ?
C82 C83 . . 1.391(6) y
C82 H82 . . 0.95 ?
C83 H83 . . 0.95 ?
C84 C85 . . 1.391(6) y
C84 C89 . . 1.394(6) y
C85 C86 . . 1.388(6) y
C85 H85 . . 0.95 ?
C86 C87 . . 1.378(7) y
C86 H86 . . 0.95 ?
C87 C88 . . 1.374(7) y
C87 H87 . . 0.95 ?
C88 C89 . . 1.389(6) y
C88 H88 . . 0.95 ?
C89 H89 . . 0.95 ?
C90 C91 . . 1.486(7) y
C90 C97 . . 1.496(6) y
C91 C96 . . 1.372(7) y
C91 C92 . . 1.376(7) y
C92 C93 . . 1.395(8) y
C92 H92 . . 0.95 ?
C93 C94 . . 1.424(11) y
C93 H93 . . 0.95 ?
C94 C95 . . 1.323(12) y
C94 H94 . . 0.95 ?
C95 C96 . . 1.353(10) y
C95 H95 . . 0.95 ?
C96 H96 . . 0.95 ?
C97 C98 . . 1.388(7) y
C97 C102 . . 1.390(6) y
C98 C99 . . 1.374(7) y
C98 H98 . . 0.95 ?
C99 C100 . . 1.345(7) y
C99 H99 . . 0.95 ?
C100 C101 . . 1.383(7) y
C100 H100 . . 0.95 ?
C101 C102 . . 1.385(7) y
C101 H101 . . 0.95 ?
C102 H102 . . 0.95 ?
C103 C110 . . 1.527(8) y
C103 C104 . . 1.530(7) y
C104 C109 . . 1.368(8) y
C104 C105 . . 1.385(8) y
C105 C106 . . 1.436(8) y
C105 H105 . . 0.95 ?
C106 C107 . . 1.354(8) y
C106 H106 . . 0.95 ?
C107 C108 . . 1.367(8) y
C107 H107 . . 0.95 ?
C108 C109 . . 1.391(8) y
C108 H108 . . 0.95 ?
C109 H109 . . 0.95 ?
C110 C111 . . 1.388(8) y
C110 C115 . . 1.463(7) y
C111 C112 . . 1.396(8) y
C111 H111 . . 0.95 ?
C112 C113 . . 1.333(8) y
C112 H112 . . 0.95 ?
C113 C114 . . 1.445(8) y
C113 H113 . . 0.95 ?
C114 C115 . . 1.328(8) y
C114 H114 . . 0.95 ?
C115 H115 . . 0.95 ?
C116 C123 . . 1.489(6) y
C116 C117 . . 1.510(6) y
C117 C118 . . 1.385(6) y
C117 C122 . . 1.401(6) y
C118 C119 . . 1.384(6) y
C118 H118 . . 0.95 ?
C119 C120 . . 1.384(6) y
C119 H119 . . 0.95 ?
C120 C121 . . 1.374(6) y
C120 H120 . . 0.95 ?
C121 C122 . . 1.375(6) y
C121 H121 . . 0.95 ?
C122 H122 . . 0.95 ?
C123 C128 . . 1.392(6) y
C123 C124 . . 1.393(6) y
C124 C125 . . 1.383(6) y
C124 H124 . . 0.95 ?
C125 C126 . . 1.376(6) y
C125 H125 . . 0.95 ?
C126 C127 . . 1.370(7) y
C126 H126 . . 0.95 ?
C127 C128 . . 1.375(6) y
C127 H127 . . 0.95 ?
C128 H128 . . 0.95 ?

loop_
_geom_torsion_atom_site_label_1
_geom_torsion_atom_site_label_2
_geom_torsion_atom_site_label_3
_geom_torsion_atom_site_label_4
_geom_torsion_site_symmetry_1
_geom_torsion_site_symmetry_2
_geom_torsion_site_symmetry_3
_geom_torsion_site_symmetry_4
_geom_torsion
_geom_torsion_publ_flag
N7 RH1 RH2 N6 . . . . 73.58(13) ?
N3 RH1 RH2 N6 . . . . -106.20(13) ?
N5 RH1 RH2 N6 . . . . -15.72(13) ?
N1 RH1 RH2 N6 . . . . 164.01(13) ?
N7 RH1 RH2 N2 . . . . -107.46(13) ?
N3 RH1 RH2 N2 . . . . 72.77(13) ?
N5 RH1 RH2 N2 . . . . 163.24(13) ?
N1 RH1 RH2 N2 . . . . -17.03(13) ?
N7 RH1 RH2 N4 . . . . 163.49(13) ?
N3 RH1 RH2 N4 . . . . -16.29(14) ?
N5 RH1 RH2 N4 . . . . 74.19(14) ?
N1 RH1 RH2 N4 . . . . -106.08(14) ?
N7 RH1 RH2 N8 . . . . -16.96(13) ?
N3 RH1 RH2 N8 . . . . 163.26(13) ?
N5 RH1 RH2 N8 . . . . -106.26(13) ?
N1 RH1 RH2 N8 . . . . 73.47(13) ?
N7 RH1 N1 C1 . . . . 110.8(3) ?
N3 RH1 N1 C1 . . . . -65.7(3) ?
RH2 RH1 N1 C1 . . . . 22.3(3) ?
N7 RH1 N1 C8 . . . . -58.0(3) ?
N3 RH1 N1 C8 . . . . 125.5(3) ?
RH2 RH1 N1 C8 . . . . -146.5(3) ?
N4 RH2 N2 C1 . . . . 105.2(3) ?
N8 RH2 N2 C1 . . . . -68.9(3) ?
RH1 RH2 N2 C1 . . . . 18.1(3) ?
N4 RH2 N2 C14 . . . . -57.6(3) ?
N8 RH2 N2 C14 . . . . 128.3(3) ?
RH1 RH2 N2 C14 . . . . -144.7(3) ?
N5 RH1 N3 C20 . . . . -67.9(3) ?
N1 RH1 N3 C20 . . . . 106.2(3) ?
RH2 RH1 N3 C20 . . . . 19.9(3) ?
N5 RH1 N3 C27 . . . . 121.4(3) ?
N1 RH1 N3 C27 . . . . -64.5(3) ?
RH2 RH1 N3 C27 . . . . -150.9(3) ?
N6 RH2 N4 C20 . . . . 106.7(3) ?
N2 RH2 N4 C20 . . . . -69.7(3) ?
RH1 RH2 N4 C20 . . . . 19.2(3) ?
N6 RH2 N4 C33 . . . . -63.1(3) ?
N2 RH2 N4 C33 . . . . 120.5(3) ?
RH1 RH2 N4 C33 . . . . -150.6(3) ?
N7 RH1 N5 C39 . . . . -71.1(3) ?
N3 RH1 N5 C39 . . . . 105.4(3) ?
RH2 RH1 N5 C39 . . . . 17.4(3) ?
N7 RH1 N5 C46 . . . . 122.1(3) ?
N3 RH1 N5 C46 . . . . -61.4(3) ?
RH2 RH1 N5 C46 . . . . -149.4(3) ?
N4 RH2 N6 C39 . . . . -67.0(3) ?
N8 RH2 N6 C39 . . . . 107.1(3) ?
RH1 RH2 N6 C39 . . . . 20.1(3) ?
N4 RH2 N6 C52 . . . . 123.0(3) ?
N8 RH2 N6 C52 . . . . -62.9(3) ?
RH1 RH2 N6 C52 . . . . -149.9(3) ?
N5 RH1 N7 C58 . . . . 107.7(3) ?
N1 RH1 N7 C58 . . . . -66.5(3) ?
RH2 RH1 N7 C58 . . . . 19.9(3) ?
N5 RH1 N7 C65 . . . . -61.9(3) ?
N1 RH1 N7 C65 . . . . 124.0(3) ?
RH2 RH1 N7 C65 . . . . -149.7(3) ?
N6 RH2 N8 C58 . . . . -67.3(3) ?
N2 RH2 N8 C58 . . . . 109.1(3) ?
RH1 RH2 N8 C58 . . . . 20.2(3) ?
N6 RH2 N8 C71 . . . . 126.0(3) ?
N2 RH2 N8 C71 . . . . -57.6(3) ?
RH1 RH2 N8 C71 . . . . -146.5(3) ?
C8 N1 C1 N2 . . . . 154.1(4) ?
RH1 N1 C1 N2 . . . . -14.6(5) ?
C8 N1 C1 C2 . . . . -27.2(5) ?
RH1 N1 C1 C2 . . . . 164.1(3) ?
C14 N2 C1 N1 . . . . 156.1(4) ?
RH2 N2 C1 N1 . . . . -5.8(5) ?
C14 N2 C1 C2 . . . . -22.7(5) ?
RH2 N2 C1 C2 . . . . 175.4(3) ?
N1 C1 C2 C3 . . . . 134.3(4) ?
N2 C1 C2 C3 . . . . -46.9(6) ?
N1 C1 C2 C7 . . . . -47.8(5) ?
N2 C1 C2 C7 . . . . 130.9(4) ?
C7 C2 C3 C4 . . . . 3.4(6) ?
C1 C2 C3 C4 . . . . -178.7(4) ?
C2 C3 C4 C5 . . . . -1.2(6) ?
C3 C4 C5 C6 . . . . -2.9(6) ?
C3 C4 C5 N9 . . . . -179.2(4) ?
C77 N9 C5 C6 . . . . 129.6(4) ?
C77 N9 C5 C4 . . . . -53.9(6) ?
C4 C5 C6 C7 . . . . 4.6(6) ?
N9 C5 C6 C7 . . . . -178.8(4) ?
C5 C6 C7 C2 . . . . -2.4(6) ?
C3 C2 C7 C6 . . . . -1.6(6) ?
C1 C2 C7 C6 . . . . -179.6(4) ?
C1 N1 C8 C13 . . . . 134.3(4) ?
RH1 N1 C8 C13 . . . . -56.9(5) ?
C1 N1 C8 C9 . . . . -49.9(6) ?
RH1 N1 C8 C9 . . . . 119.0(4) ?
C13 C8 C9 C10 . . . . 0.7(6) ?
N1 C8 C9 C10 . . . . -175.2(4) ?
C8 C9 C10 C11 . . . . -0.2(7) ?
C9 C10 C11 C12 . . . . 0.0(7) ?
C10 C11 C12 C13 . . . . -0.3(8) ?
C9 C8 C13 C12 . . . . -0.9(7) ?
N1 C8 C13 C12 . . . . 174.9(4) ?
C11 C12 C13 C8 . . . . 0.8(7) ?
C1 N2 C14 C15 . . . . -52.8(6) ?
RH2 N2 C14 C15 . . . . 109.5(4) ?
C1 N2 C14 C19 . . . . 133.2(4) ?
RH2 N2 C14 C19 . . . . -64.4(5) ?
C19 C14 C15 C16 . . . . 1.0(7) ?
N2 C14 C15 C16 . . . . -173.0(4) ?
C14 C15 C16 C17 . . . . 0.0(8) ?
C15 C16 C17 C18 . . . . -0.7(8) ?
C16 C17 C18 C19 . . . . 0.4(8) ?
C15 C14 C19 C18 . . . . -1.3(7) ?
N2 C14 C19 C18 . . . . 172.8(4) ?
C17 C18 C19 C14 . . . . 0.6(7) ?
C33 N4 C20 N3 . . . . 160.2(4) ?
RH2 N4 C20 N3 . . . . -9.3(5) ?
C33 N4 C20 C21 . . . . -20.8(6) ?
RH2 N4 C20 C21 . . . . 169.6(3) ?
C27 N3 C20 N4 . . . . 159.6(4) ?
RH1 N3 C20 N4 . . . . -10.4(5) ?
C27 N3 C20 C21 . . . . -19.4(6) ?
RH1 N3 C20 C21 . . . . 170.6(3) ?
N4 C20 C21 C26 . . . . -46.8(6) ?
N3 C20 C21 C26 . . . . 132.1(4) ?
N4 C20 C21 C22 . . . . 135.2(4) ?
N3 C20 C21 C22 . . . . -45.8(6) ?
C26 C21 C22 C23 . . . . -1.1(6) ?
C20 C21 C22 C23 . . . . 176.9(4) ?
C21 C22 C23 C24 . . . . -0.1(7) ?
C22 C23 C24 C25 . . . . 0.4(7) ?
C22 C23 C24 N10 . . . . -175.4(4) ?
C90 N10 C24 C23 . . . . -76.4(6) ?
C90 N10 C24 C25 . . . . 107.6(5) ?
C23 C24 C25 C26 . . . . 0.5(7) ?
N10 C24 C25 C26 . . . . 176.7(4) ?
C24 C25 C26 C21 . . . . -1.9(7) ?
C22 C21 C26 C25 . . . . 2.2(7) ?
C20 C21 C26 C25 . . . . -175.9(4) ?
C20 N3 C27 C32 . . . . -49.0(6) ?
RH1 N3 C27 C32 . . . . 121.4(4) ?
C20 N3 C27 C28 . . . . 137.3(4) ?
RH1 N3 C27 C28 . . . . -52.3(4) ?
C32 C27 C28 C29 . . . . -0.7(6) ?
N3 C27 C28 C29 . . . . 173.3(4) ?
C27 C28 C29 C30 . . . . 0.4(7) ?
C28 C29 C30 C31 . . . . -0.3(7) ?
C29 C30 C31 C32 . . . . 0.5(7) ?
C28 C27 C32 C31 . . . . 0.9(6) ?
N3 C27 C32 C31 . . . . -172.7(4) ?
C30 C31 C32 C27 . . . . -0.8(7) ?
C20 N4 C33 C38 . . . . -55.3(6) ?
RH2 N4 C33 C38 . . . . 114.5(4) ?
C20 N4 C33 C34 . . . . 127.4(5) ?
RH2 N4 C33 C34 . . . . -62.8(6) ?
C38 C33 C34 C35 . . . . -1.0(8) ?
N4 C33 C34 C35 . . . . 176.3(5) ?
C33 C34 C35 C36 . . . . -1.5(1) ?
C34 C35 C36 C37 . . . . 3.1(1) ?
C35 C36 C37 C38 . . . . -2.1(9) ?
C36 C37 C38 C33 . . . . -0.4(8) ?
C34 C33 C38 C37 . . . . 2.0(7) ?
N4 C33 C38 C37 . . . . -175.3(4) ?
C46 N5 C39 N6 . . . . 159.3(4) ?
RH1 N5 C39 N6 . . . . -6.9(5) ?
C46 N5 C39 C40 . . . . -19.3(6) ?
RH1 N5 C39 C40 . . . . 174.5(3) ?
C52 N6 C39 N5 . . . . 156.9(4) ?
RH2 N6 C39 N5 . . . . -12.1(5) ?
C52 N6 C39 C40 . . . . -24.5(6) ?
RH2 N6 C39 C40 . . . . 166.5(3) ?
N5 C39 C40 C45 . . . . -48.4(6) ?
N6 C39 C40 C45 . . . . 133.0(4) ?
N5 C39 C40 C41 . . . . 134.2(4) ?
N6 C39 C40 C41 . . . . -44.4(5) ?
C45 C40 C41 C42 . . . . 1.8(6) ?
C39 C40 C41 C42 . . . . 179.3(4) ?
C40 C41 C42 C43 . . . . -2.2(6) ?
C41 C42 C43 C44 . . . . 0.7(6) ?
C41 C42 C43 N11 . . . . -175.4(4) ?
C103 N11 C43 C42 . . . . -52.9(7) ?
C103 N11 C43 C44 . . . . 130.8(5) ?
C42 C43 C44 C45 . . . . 1.2(6) ?
N11 C43 C44 C45 . . . . 177.5(4) ?
C41 C40 C45 C44 . . . . 0.1(6) ?
C39 C40 C45 C44 . . . . -177.3(4) ?
C43 C44 C45 C40 . . . . -1.6(6) ?
C39 N5 C46 C47 . . . . 126.3(4) ?
RH1 N5 C46 C47 . . . . -67.2(4) ?
C39 N5 C46 C51 . . . . -57.9(6) ?
RH1 N5 C46 C51 . . . . 108.6(4) ?
C51 C46 C47 C48 . . . . -0.7(6) ?
N5 C46 C47 C48 . . . . 175.1(4) ?
C46 C47 C48 C49 . . . . -0.3(7) ?
C47 C48 C49 C50 . . . . 1.1(7) ?
C48 C49 C50 C51 . . . . -1.0(7) ?
C47 C46 C51 C50 . . . . 0.8(6) ?
N5 C46 C51 C50 . . . . -175.0(4) ?
C49 C50 C51 C46 . . . . 0.0(7) ?
C39 N6 C52 C53 . . . . -52.0(6) ?
RH2 N6 C52 C53 . . . . 117.6(4) ?
C39 N6 C52 C57 . . . . 133.5(5) ?
RH2 N6 C52 C57 . . . . -56.9(4) ?
C57 C52 C53 C54 . . . . 1.0(7) ?
N6 C52 C53 C54 . . . . -173.6(4) ?
C52 C53 C54 C55 . . . . 0.6(8) ?
C53 C54 C55 C56 . . . . -2.8(9) ?
C54 C55 C56 C57 . . . . 3.2(8) ?
C55 C56 C57 C52 . . . . -1.4(7) ?
C53 C52 C57 C56 . . . . -0.7(7) ?
N6 C52 C57 C56 . . . . 174.0(4) ?
C71 N8 C58 N7 . . . . 155.2(4) ?
RH2 N8 C58 N7 . . . . -10.8(5) ?
C71 N8 C58 C59 . . . . -23.0(6) ?
RH2 N8 C58 C59 . . . . 171.0(3) ?
C65 N7 C58 N8 . . . . 159.5(4) ?
RH1 N7 C58 N8 . . . . -9.4(5) ?
C65 N7 C58 C59 . . . . -22.2(5) ?
RH1 N7 C58 C59 . . . . 168.9(3) ?
N8 C58 C59 C64 . . . . -47.0(5) ?
N7 C58 C59 C64 . . . . 134.8(4) ?
N8 C58 C59 C60 . . . . 131.0(4) ?
N7 C58 C59 C60 . . . . -47.3(5) ?
C64 C59 C60 C61 . . . . 4.3(6) ?
C58 C59 C60 C61 . . . . -173.7(4) ?
C59 C60 C61 C62 . . . . -0.1(6) ?
C60 C61 C62 C63 . . . . -5.6(6) ?
C60 C61 C62 N12 . . . . 177.5(4) ?
C116 N12 C62 C61 . . . . -45.1(6) ?
C116 N12 C62 C63 . . . . 138.0(4) ?
C61 C62 C63 C64 . . . . 7.3(6) ?
N12 C62 C63 C64 . . . . -175.6(4) ?
C62 C63 C64 C59 . . . . -3.1(6) ?
C60 C59 C64 C63 . . . . -2.7(6) ?
C58 C59 C64 C63 . . . . 175.3(4) ?
C58 N7 C65 C66 . . . . 126.7(4) ?
RH1 N7 C65 C66 . . . . -64.0(4) ?
C58 N7 C65 C70 . . . . -59.7(5) ?
RH1 N7 C65 C70 . . . . 109.6(4) ?
C70 C65 C66 C67 . . . . -0.2(6) ?
N7 C65 C66 C67 . . . . 173.7(4) ?
C65 C66 C67 C68 . . . . -0.2(7) ?
C66 C67 C68 C69 . . . . 0.3(7) ?
C67 C68 C69 C70 . . . . 0.0(7) ?
C68 C69 C70 C65 . . . . -0.4(7) ?
C66 C65 C70 C69 . . . . 0.5(6) ?
N7 C65 C70 C69 . . . . -173.2(4) ?
C58 N8 C71 C76 . . . . -43.7(6) ?
RH2 N8 C71 C76 . . . . 122.5(4) ?
C58 N8 C71 C72 . . . . 140.6(4) ?
RH2 N8 C71 C72 . . . . -53.1(5) ?
C76 C71 C72 C73 . . . . -1.2(7) ?
N8 C71 C72 C73 . . . . 174.6(4) ?
C71 C72 C73 C74 . . . . 0.6(8) ?
C72 C73 C74 C75 . . . . 0.6(8) ?
C73 C74 C75 C76 . . . . -1.2(7) ?
C74 C75 C76 C71 . . . . 0.6(7) ?
C72 C71 C76 C75 . . . . 0.6(7) ?
N8 C71 C76 C75 . . . . -175.1(4) ?
C5 N9 C77 C84 . . . . -1.2(6) ?
C5 N9 C77 C78 . . . . 178.9(3) ?
N9 C77 C78 C79 . . . . -30.6(6) ?
C84 C77 C78 C79 . . . . 149.5(4) ?
N9 C77 C78 C83 . . . . 147.3(4) ?
C84 C77 C78 C83 . . . . -32.6(6) ?
C83 C78 C79 C80 . . . . -0.2(7) ?
C77 C78 C79 C80 . . . . 177.8(4) ?
C78 C79 C80 C81 . . . . -1.1(8) ?
C79 C80 C81 C82 . . . . 1.1(8) ?
C80 C81 C82 C83 . . . . 0.1(7) ?
C79 C78 C83 C82 . . . . 1.4(7) ?
C77 C78 C83 C82 . . . . -176.5(4) ?
C81 C82 C83 C78 . . . . -1.4(7) ?
N9 C77 C84 C85 . . . . -47.3(6) ?
C78 C77 C84 C85 . . . . 132.6(4) ?
N9 C77 C84 C89 . . . . 133.2(4) ?
C78 C77 C84 C89 . . . . -46.9(5) ?
C89 C84 C85 C86 . . . . -1.6(6) ?
C77 C84 C85 C86 . . . . 178.9(4) ?
C84 C85 C86 C87 . . . . 1.4(7) ?
C85 C86 C87 C88 . . . . -0.6(7) ?
C86 C87 C88 C89 . . . . 0.0(7) ?
C87 C88 C89 C84 . . . . -0.3(7) ?
C85 C84 C89 C88 . . . . 1.0(6) ?
C77 C84 C89 C88 . . . . -179.5(4) ?
C24 N10 C90 C91 . . . . 2.1(7) ?
C24 N10 C90 C97 . . . . -176.7(4) ?
N10 C90 C91 C96 . . . . -62.3(7) ?
C97 C90 C91 C96 . . . . 116.5(5) ?
N10 C90 C91 C92 . . . . 115.2(5) ?
C97 C90 C91 C92 . . . . -66.0(6) ?
C96 C91 C92 C93 . . . . -1.2(7) ?
C90 C91 C92 C93 . . . . -178.7(4) ?
C91 C92 C93 C94 . . . . 0.6(8) ?
C92 C93 C94 C95 . . . . 0.1(1) ?
C93 C94 C95 C96 . . . . -0.2(12) ?
C94 C95 C96 C91 . . . . -0.4(11) ?
C92 C91 C96 C95 . . . . 1.1(9) ?
C90 C91 C96 C95 . . . . 178.6(6) ?
N10 C90 C97 C98 . . . . 4.3(6) ?
C91 C90 C97 C98 . . . . -174.5(4) ?
N10 C90 C97 C102 . . . . 179.5(4) ?
C91 C90 C97 C102 . . . . 0.7(6) ?
C102 C97 C98 C99 . . . . -0.7(7) ?
C90 C97 C98 C99 . . . . 174.8(4) ?
C97 C98 C99 C100 . . . . 2.2(8) ?
C98 C99 C100 C101 . . . . -0.6(8) ?
C99 C100 C101 C102 . . . . -2.4(8) ?
C100 C101 C102 C97 . . . . 3.9(7) ?
C98 C97 C102 C101 . . . . -2.4(7) ?
C90 C97 C102 C101 . . . . -177.7(4) ?
C43 N11 C103 C110 . . . . -6.3(8) ?
C43 N11 C103 C104 . . . . 176.6(4) ?
N11 C103 C104 C109 . . . . 156.7(6) ?
C110 C103 C104 C109 . . . . -20.6(8) ?
N11 C103 C104 C105 . . . . -27.0(8) ?
C110 C103 C104 C105 . . . . 155.7(5) ?
C109 C104 C105 C106 . . . . 0.4(9) ?
C103 C104 C105 C106 . . . . -175.9(5) ?
C104 C105 C106 C107 . . . . -1.2(9) ?
C105 C106 C107 C108 . . . . -0.5(9) ?
C106 C107 C108 C109 . . . . 3.2(9) ?
C105 C104 C109 C108 . . . . 2.2(9) ?
C103 C104 C109 C108 . . . . 178.3(5) ?
C107 C108 C109 C104 . . . . -4.0(9) ?
N11 C103 C110 C111 . . . . -56.2(8) ?
C104 C103 C110 C111 . . . . 120.9(6) ?
N11 C103 C110 C115 . . . . 119.6(6) ?
C104 C103 C110 C115 . . . . -63.2(7) ?
C115 C110 C111 C112 . . . . 3.0(9) ?
C103 C110 C111 C112 . . . . 178.9(5) ?
C110 C111 C112 C113 . . . . 0.9(9) ?
C111 C112 C113 C114 . . . . -3.1(9) ?
C112 C113 C114 C115 . . . . 1.3(9) ?
C113 C114 C115 C110 . . . . 2.4(9) ?
C111 C110 C115 C114 . . . . -4.6(9) ?
C103 C110 C115 C114 . . . . 179.7(5) ?
C62 N12 C116 C123 . . . . 177.1(3) ?
C62 N12 C116 C117 . . . . -4.1(6) ?
N12 C116 C117 C118 . . . . -61.9(6) ?
C123 C116 C117 C118 . . . . 117.0(4) ?
N12 C116 C117 C122 . . . . 117.5(5) ?
C123 C116 C117 C122 . . . . -63.6(5) ?
C122 C117 C118 C119 . . . . 0.4(6) ?
C116 C117 C118 C119 . . . . 179.8(4) ?
C117 C118 C119 C120 . . . . -0.8(7) ?
C118 C119 C120 C121 . . . . 0.0(7) ?
C119 C120 C121 C122 . . . . 1.0(7) ?
C120 C121 C122 C117 . . . . -1.4(6) ?
C118 C117 C122 C121 . . . . 0.6(6) ?
C116 C117 C122 C121 . . . . -178.7(4) ?
N12 C116 C123 C128 . . . . 166.8(4) ?
C117 C116 C123 C128 . . . . -12.2(6) ?
N12 C116 C123 C124 . . . . -11.4(6) ?
C117 C116 C123 C124 . . . . 169.7(4) ?
C128 C123 C124 C125 . . . . -0.1(6) ?
C116 C123 C124 C125 . . . . 178.1(4) ?
C123 C124 C125 C126 . . . . 0.5(7) ?
C124 C125 C126 C127 . . . . -0.5(7) ?
C125 C126 C127 C128 . . . . -0.1(7) ?
C126 C127 C128 C123 . . . . 0.6(8) ?
C124 C123 C128 C127 . . . . -0.5(7) ?
C116 C123 C128 C127 . . . . -178.6(4) ?
